data_4336050
loop_
_publ_author_name
'Iacopo Ciabatti'
'Cristina Femoni'
'Maria Carmela Iapalucci'
'Andrea Ienco'
'Giuliano Longoni'
'Gabriele Manca'
'Stefano Zacchini'

_publ_section_title
;
 Intramolecular d10-d10Interactions in a Ni6C(CO)9(AuPPh3)4 Bimetallic
 Nickel-Gold Carbide Carbonyl Cluster
;
_journal_name_full 'Inorganic Chemistry'
_journal_page_first 10559
_journal_page_last 10565
_journal_paper_doi 10.1021/ic401540s
_journal_volume 52
_journal_year 2013
_chemical_formula_sum 'C89 H74 Au4 Ni6 O10 P4'
_chemical_formula_weight 2567.49
_chemical_name_systematic
; 
 ? 
;
_space_group_IT_number 14
_symmetry_cell_setting monoclinic
_symmetry_space_group_name_Hall '-P 2yn'
_symmetry_space_group_name_H-M 'P 1 21/n 1'
_atom_sites_solution_hydrogens geom
_atom_sites_solution_primary direct
_atom_sites_solution_secondary difmap
_audit_creation_method SHELXL-97
_cell_angle_alpha 90.00
_cell_angle_beta 90.978(2)
_cell_angle_gamma 90.00
_cell_formula_units_Z 4
_cell_length_a 15.493(2)
_cell_length_b 22.922(4)
_cell_length_c 24.490(4)
_cell_measurement_reflns_used 9903
_cell_measurement_temperature 295(2)
_cell_measurement_theta_max 20.0825
_cell_measurement_theta_min 2.2105
_cell_volume 8696(2)
_computing_cell_refinement 'APEX2 (Bruker AXS, 2006)'
_computing_data_collection 'APEX2 (Bruker AXS, 2006)'
_computing_data_reduction 'SAINT (Bruker AXS, 2004)'
_computing_molecular_graphics 'SCHAKAL99 (Keller, 1999)'
_computing_publication_material 'XCIF (Bruker AXS, 2001)'
_computing_structure_refinement 'SHELXL-97 (Sheldrick, 1997)'
_computing_structure_solution 'SHELXS-97 (Sheldrick, 1990)'
_diffrn_ambient_temperature 295(2)
_diffrn_measured_fraction_theta_full 0.999
_diffrn_measured_fraction_theta_max 0.999
_diffrn_measurement_device_type 'CCD area detector'
_diffrn_measurement_method 'phi and omega scans'
_diffrn_radiation_monochromator graphite
_diffrn_radiation_source 'fine-focus sealed tube'
_diffrn_radiation_type MoK\a
_diffrn_radiation_wavelength 0.71073
_diffrn_reflns_av_R_equivalents 0.0915
_diffrn_reflns_av_sigmaI/netI 0.0702
_diffrn_reflns_limit_h_max 18
_diffrn_reflns_limit_h_min -18
_diffrn_reflns_limit_k_max 27
_diffrn_reflns_limit_k_min -27
_diffrn_reflns_limit_l_max 29
_diffrn_reflns_limit_l_min -29
_diffrn_reflns_number 82307
_diffrn_reflns_theta_full 25.03
_diffrn_reflns_theta_max 25.03
_diffrn_reflns_theta_min 1.54
_exptl_absorpt_coefficient_mu 8.117
_exptl_absorpt_correction_T_max 0.4425
_exptl_absorpt_correction_T_min 0.3228
_exptl_absorpt_correction_type empirical
_exptl_crystal_colour black
_exptl_crystal_density_diffrn 1.961
_exptl_crystal_description plate
_exptl_crystal_F_000 4928
_exptl_crystal_size_max 0.18
_exptl_crystal_size_mid 0.16
_exptl_crystal_size_min 0.12
_refine_diff_density_max 2.952
_refine_diff_density_min -1.324
_refine_diff_density_rms 0.143
_refine_ls_extinction_method none
_refine_ls_goodness_of_fit_ref 1.005
_refine_ls_hydrogen_treatment constr
_refine_ls_matrix_type full
_refine_ls_number_parameters 990
_refine_ls_number_reflns 15347
_refine_ls_number_restraints 514
_refine_ls_restrained_S_all 1.011
_refine_ls_R_factor_all 0.0959
_refine_ls_R_factor_gt 0.0451
_refine_ls_shift/su_max 0.001
_refine_ls_shift/su_mean 0.000
_refine_ls_structure_factor_coef Fsqd
_refine_ls_weighting_details 'calc w=1/[\s^2^(Fo^2^)+(0.0484P)^2^+12.5630P] where P=(Fo^2^+2Fc^2^)/3'
_refine_ls_weighting_scheme calc
_refine_ls_wR_factor_gt 0.0967
_refine_ls_wR_factor_ref 0.1173
_reflns_number_gt 9455
_reflns_number_total 15347
_reflns_threshold_expression >2sigma(I)
_cod_data_source_file ic401540s_si_003.cif
_cod_data_source_block p21n
_cod_database_code 4336050

loop_
_symmetry_equiv_pos_as_xyz
'x, y, z'
'-x+1/2, y+1/2, -z+1/2'
'-x, -y, -z'
'x-1/2, -y-1/2, z-1/2'

loop_
_atom_site_label
_atom_site_type_symbol
_atom_site_fract_x
_atom_site_fract_y
_atom_site_fract_z
_atom_site_U_iso_or_equiv
_atom_site_adp_type
_atom_site_occupancy
_atom_site_symmetry_multiplicity
_atom_site_calc_flag
_atom_site_refinement_flags
_atom_site_disorder_assembly
_atom_site_disorder_group
Ni1 Ni -0.01219(7) 0.68828(5) 0.32889(5) 0.0425(3) Uani 1 1 d . . .
Ni2 Ni 0.06699(8) 0.71724(5) 0.22677(5) 0.0484(3) Uani 1 1 d . . .
Ni3 Ni 0.12769(8) 0.76532(5) 0.30478(5) 0.0465(3) Uani 1 1 d . . .
Ni4 Ni -0.01904(8) 0.80105(5) 0.34630(5) 0.0496(3) Uani 1 1 d . . .
Ni5 Ni -0.10112(8) 0.73605(6) 0.25330(5) 0.0504(3) Uani 1 1 d . . .
Ni6 Ni -0.00945(9) 0.82353(6) 0.24814(5) 0.0547(3) Uani 1 1 d . . .
Au1 Au 0.09181(3) 0.727924(18) 0.405131(16) 0.05471(12) Uani 1 1 d . . .
Au2 Au 0.13490(3) 0.641931(17) 0.307952(18) 0.05432(13) Uani 1 1 d . . .
Au3 Au -0.02729(3) 0.622272(19) 0.242704(18) 0.06117(14) Uani 1 1 d . . .
Au4 Au -0.16000(3) 0.73330(2) 0.356630(18) 0.06044(13) Uani 1 1 d . . .
C1 C 0.0094(6) 0.7516(4) 0.2867(4) 0.045(2) Uani 1 1 d . . .
C2 C 0.0716(8) 0.6924(5) 0.1617(5) 0.070(3) Uani 1 1 d . . .
C3 C 0.0359(9) 0.8686(5) 0.2010(6) 0.084(4) Uani 1 1 d . . .
C4 C -0.1225(8) 0.8043(5) 0.2127(5) 0.070(3) Uani 1 1 d . . .
C5 C -0.1966(9) 0.6997(5) 0.2375(5) 0.080(4) Uani 1 1 d . . .
C6 C -0.0366(7) 0.6297(5) 0.3698(4) 0.063(3) Uani 1 1 d . . .
C7 C 0.1836(7) 0.7427(4) 0.2389(4) 0.059(3) Uani 1 1 d . . .
C8 C 0.2085(7) 0.8039(5) 0.3378(5) 0.073(3) Uani 1 1 d . . .
C9 C -0.0402(8) 0.8732(5) 0.3092(5) 0.072(3) Uani 1 1 d . . .
C10 C -0.0380(8) 0.8235(6) 0.4124(5) 0.076(4) Uani 1 1 d . . .
O2 O 0.0729(7) 0.6742(5) 0.1165(4) 0.112(3) Uani 1 1 d U . .
O3 O 0.0664(7) 0.8972(5) 0.1678(4) 0.120(3) Uani 1 1 d U . .
O4 O -0.1691(6) 0.8258(4) 0.1816(4) 0.099(3) Uani 1 1 d U . .
O5 O -0.2603(6) 0.6758(5) 0.2268(4) 0.115(3) Uani 1 1 d U . .
O6 O -0.0533(6) 0.5912(4) 0.3986(4) 0.104(3) Uani 1 1 d U . .
O7 O 0.2504(5) 0.7459(3) 0.2173(3) 0.077(2) Uani 1 1 d U . .
O8 O 0.2629(6) 0.8321(4) 0.3570(4) 0.108(3) Uani 1 1 d U . .
O9 O -0.0601(7) 0.9209(4) 0.3174(4) 0.110(3) Uani 1 1 d U . .
O10 O -0.0538(7) 0.8398(5) 0.4564(4) 0.114(3) Uani 1 1 d U . .
P1 P 0.13845(18) 0.70416(12) 0.49178(11) 0.0537(7) Uani 1 1 d . . .
P2 P 0.24279(17) 0.57359(11) 0.30435(11) 0.0525(7) Uani 1 1 d . . .
P3 P -0.07310(19) 0.54100(12) 0.19648(12) 0.0573(7) Uani 1 1 d . . .
P4 P -0.28157(18) 0.75045(13) 0.40663(12) 0.0579(7) Uani 1 1 d . . .
C101 C 0.0765(8) 0.7337(5) 0.5480(5) 0.073(2) Uani 1 1 d U . .
C102 C -0.0113(9) 0.7386(6) 0.5400(5) 0.082(2) Uani 1 1 d U . .
C103 C -0.0639(9) 0.7548(6) 0.5845(5) 0.088(2) Uani 1 1 d U . .
H103 H -0.1235 0.7573 0.5797 0.106 Uiso 1 1 calc R . .
C104 C -0.0277(9) 0.7665(6) 0.6329(5) 0.087(2) Uani 1 1 d U . .
H104 H -0.0625 0.7770 0.6618 0.105 Uiso 1 1 calc R . .
C105 C 0.0605(9) 0.7632(5) 0.6412(5) 0.084(2) Uani 1 1 d U . .
H105 H 0.0849 0.7719 0.6751 0.101 Uiso 1 1 calc R . .
C106 C 0.1120(9) 0.7469(5) 0.5982(5) 0.079(2) Uani 1 1 d U . .
H106 H 0.1715 0.7447 0.6035 0.094 Uiso 1 1 calc R . .
C107 C 0.1319(9) 0.6260(5) 0.5036(5) 0.085(2) Uani 1 1 d U . .
C108 C 0.1718(9) 0.5883(5) 0.4699(5) 0.094(2) Uani 1 1 d U . .
H108 H 0.2031 0.6034 0.4410 0.113 Uiso 1 1 calc R . .
C109 C 0.1682(10) 0.5297(6) 0.4761(5) 0.100(3) Uani 1 1 d U . .
H109 H 0.1998 0.5058 0.4532 0.120 Uiso 1 1 calc R . .
C110 C 0.1195(9) 0.5055(6) 0.5152(5) 0.098(3) Uani 1 1 d U . .
H110 H 0.1187 0.4653 0.5203 0.118 Uiso 1 1 calc R . .
C111 C 0.0733(10) 0.5402(5) 0.5456(5) 0.097(2) Uani 1 1 d U . .
H111 H 0.0358 0.5242 0.5708 0.116 Uiso 1 1 calc R . .
C112 C 0.0797(9) 0.6009(5) 0.5409(5) 0.092(2) Uani 1 1 d U . .
H112 H 0.0474 0.6245 0.5637 0.110 Uiso 1 1 calc R . .
C113 C 0.2498(8) 0.7228(6) 0.5076(5) 0.079(2) Uani 1 1 d U . .
C114 C 0.2868(8) 0.7699(6) 0.4801(5) 0.083(2) Uani 1 1 d U . .
H114 H 0.2537 0.7896 0.4540 0.100 Uiso 1 1 calc R . .
C115 C 0.3696(8) 0.7881(6) 0.4901(5) 0.089(2) Uani 1 1 d U . .
H115 H 0.3935 0.8181 0.4697 0.107 Uiso 1 1 calc R . .
C116 C 0.4157(9) 0.7620(6) 0.5301(5) 0.092(2) Uani 1 1 d U . .
H116 H 0.4702 0.7763 0.5394 0.110 Uiso 1 1 calc R . .
C117 C 0.3837(8) 0.7144(6) 0.5575(5) 0.092(2) Uani 1 1 d U . .
H117 H 0.4178 0.6953 0.5835 0.110 Uiso 1 1 calc R . .
C118 C 0.3004(8) 0.6948(6) 0.5463(5) 0.087(2) Uani 1 1 d U . .
H118 H 0.2788 0.6628 0.5649 0.104 Uiso 1 1 calc R . .
C119 C 0.2032(8) 0.4992(5) 0.3025(5) 0.073(2) Uani 1 1 d U . .
C120 C 0.1276(8) 0.4866(5) 0.3280(5) 0.081(2) Uani 1 1 d U . .
H120 H 0.0973 0.5166 0.3446 0.097 Uiso 1 1 calc R . .
C121 C 0.0946(9) 0.4295(5) 0.3296(5) 0.089(2) Uani 1 1 d U . .
H121 H 0.0436 0.4216 0.3476 0.107 Uiso 1 1 calc R . .
C122 C 0.1384(9) 0.3864(6) 0.3046(6) 0.091(2) Uani 1 1 d U . .
H122 H 0.1169 0.3486 0.3048 0.109 Uiso 1 1 calc R . .
C123 C 0.2128(9) 0.3980(5) 0.2796(5) 0.089(2) Uani 1 1 d U . .
H123 H 0.2428 0.3676 0.2634 0.107 Uiso 1 1 calc R . .
C124 C 0.2465(8) 0.4549(5) 0.2771(5) 0.081(2) Uani 1 1 d U . .
H124 H 0.2972 0.4624 0.2585 0.097 Uiso 1 1 calc R . .
C125 C 0.3110(9) 0.5790(6) 0.2452(5) 0.085(2) Uani 1 1 d U . .
C126 C 0.2790(9) 0.6008(6) 0.1971(5) 0.089(2) Uani 1 1 d U . .
H126 H 0.2221 0.6135 0.1956 0.107 Uiso 1 1 calc R . .
C127 C 0.3278(9) 0.6047(6) 0.1505(6) 0.097(3) Uani 1 1 d U . .
H127 H 0.3041 0.6186 0.1179 0.116 Uiso 1 1 calc R . .
C128 C 0.4098(10) 0.5879(7) 0.1540(6) 0.102(3) Uani 1 1 d U . .
H128 H 0.4436 0.5893 0.1230 0.122 Uiso 1 1 calc R . .
C129 C 0.4449(10) 0.5691(7) 0.2011(6) 0.104(3) Uani 1 1 d U . .
H129 H 0.5032 0.5593 0.2029 0.125 Uiso 1 1 calc R . .
C130 C 0.3959(9) 0.5641(6) 0.2464(6) 0.096(3) Uani 1 1 d U . .
H130 H 0.4209 0.5502 0.2787 0.116 Uiso 1 1 calc R . .
C131 C 0.3188(7) 0.5762(5) 0.3612(5) 0.068(2) Uani 1 1 d U . .
C132 C 0.3477(7) 0.6315(5) 0.3788(5) 0.073(2) Uani 1 1 d U . .
H132 H 0.3277 0.6649 0.3611 0.088 Uiso 1 1 calc R . .
C133 C 0.4051(8) 0.6366(6) 0.4220(5) 0.082(2) Uani 1 1 d U . .
H133 H 0.4259 0.6730 0.4324 0.099 Uiso 1 1 calc R . .
C134 C 0.4312(8) 0.5878(6) 0.4493(6) 0.089(2) Uani 1 1 d U . .
H134 H 0.4667 0.5915 0.4801 0.107 Uiso 1 1 calc R . .
C135 C 0.4068(8) 0.5344(6) 0.4326(5) 0.088(2) Uani 1 1 d U . .
H135 H 0.4281 0.5017 0.4507 0.105 Uiso 1 1 calc R . .
C136 C 0.3487(7) 0.5272(6) 0.3875(5) 0.077(2) Uani 1 1 d U . .
H136 H 0.3315 0.4903 0.3762 0.093 Uiso 1 1 calc R . .
C137 C -0.1007(9) 0.4782(6) 0.2378(6) 0.090(2) Uani 1 1 d U . .
C138 C -0.1268(9) 0.4863(6) 0.2896(6) 0.096(3) Uani 1 1 d U . .
H138 H -0.1277 0.5237 0.3043 0.115 Uiso 1 1 calc R . .
C139 C -0.1531(9) 0.4380(6) 0.3217(6) 0.103(3) Uani 1 1 d U . .
H139 H -0.1757 0.4440 0.3562 0.124 Uiso 1 1 calc R . .
C140 C -0.1452(10) 0.3850(7) 0.3023(6) 0.105(3) Uani 1 1 d U . .
H140 H -0.1573 0.3536 0.3250 0.126 Uiso 1 1 calc R . .
C141 C -0.1209(10) 0.3744(6) 0.2524(6) 0.105(3) Uani 1 1 d U . .
H141 H -0.1197 0.3366 0.2387 0.126 Uiso 1 1 calc R . .
C142 C -0.0961(9) 0.4241(6) 0.2194(6) 0.100(3) Uani 1 1 d U . .
H142 H -0.0764 0.4176 0.1843 0.120 Uiso 1 1 calc R . .
C143 C 0.0001(8) 0.5116(5) 0.1472(5) 0.070(2) Uani 1 1 d U . .
C144 C -0.0261(8) 0.4888(5) 0.0977(5) 0.077(2) Uani 1 1 d U . .
H144 H -0.0836 0.4926 0.0866 0.093 Uiso 1 1 calc R . .
C145 C 0.0306(8) 0.4605(5) 0.0640(5) 0.087(2) Uani 1 1 d U . .
H145 H 0.0112 0.4454 0.0307 0.104 Uiso 1 1 calc R . .
C146 C 0.1142(9) 0.4547(6) 0.0791(5) 0.089(2) Uani 1 1 d U . .
H146 H 0.1523 0.4343 0.0573 0.107 Uiso 1 1 calc R . .
C147 C 0.1418(9) 0.4795(6) 0.1270(5) 0.089(2) Uani 1 1 d U . .
H147 H 0.2001 0.4780 0.1365 0.106 Uiso 1 1 calc R . .
C148 C 0.0867(8) 0.5059(5) 0.1607(5) 0.080(2) Uani 1 1 d U . .
H148 H 0.1072 0.5207 0.1938 0.096 Uiso 1 1 calc R . .
C149 C -0.1721(8) 0.5584(5) 0.1596(5) 0.075(2) Uani 1 1 d U . .
C150 C -0.1696(8) 0.6009(5) 0.1203(5) 0.084(2) Uani 1 1 d U . .
H150 H -0.1168 0.6175 0.1117 0.100 Uiso 1 1 calc R . .
C151 C -0.2440(8) 0.6201(6) 0.0929(6) 0.091(2) Uani 1 1 d U . .
H151 H -0.2410 0.6491 0.0664 0.109 Uiso 1 1 calc R . .
C152 C -0.3225(9) 0.5952(6) 0.1058(6) 0.090(2) Uani 1 1 d U . .
H152 H -0.3729 0.6072 0.0880 0.108 Uiso 1 1 calc R . .
C153 C -0.3250(8) 0.5538(6) 0.1440(5) 0.085(2) Uani 1 1 d U . .
H153 H -0.3776 0.5369 0.1526 0.102 Uiso 1 1 calc R . .
C154 C -0.2500(8) 0.5353(5) 0.1710(5) 0.080(2) Uani 1 1 d U . .
H154 H -0.2536 0.5064 0.1975 0.096 Uiso 1 1 calc R . .
C155 C -0.3859(8) 0.7499(6) 0.3697(5) 0.078(2) Uani 1 1 d U . .
C156 C -0.4479(8) 0.7911(6) 0.3771(5) 0.085(2) Uani 1 1 d U . .
H156 H -0.4394 0.8201 0.4033 0.102 Uiso 1 1 calc R . .
C157 C -0.5229(8) 0.7905(7) 0.3464(5) 0.091(2) Uani 1 1 d U . .
H157 H -0.5652 0.8187 0.3515 0.109 Uiso 1 1 calc R . .
C158 C -0.5342(8) 0.7480(6) 0.3083(5) 0.089(2) Uani 1 1 d U . .
H158 H -0.5857 0.7469 0.2882 0.107 Uiso 1 1 calc R . .
C159 C -0.4748(8) 0.7083(6) 0.2989(5) 0.087(2) Uani 1 1 d U . .
H159 H -0.4831 0.6808 0.2714 0.105 Uiso 1 1 calc R . .
C160 C -0.3995(8) 0.7080(6) 0.3307(5) 0.083(2) Uani 1 1 d U . .
H160 H -0.3582 0.6792 0.3254 0.099 Uiso 1 1 calc R . .
C161 C -0.2797(8) 0.8220(5) 0.4403(5) 0.079(2) Uani 1 1 d U . .
C162 C -0.2469(8) 0.8671(5) 0.4102(5) 0.084(2) Uani 1 1 d U . .
H162 H -0.2260 0.8604 0.3754 0.101 Uiso 1 1 calc R . .
C163 C -0.2454(9) 0.9237(6) 0.4327(6) 0.091(2) Uani 1 1 d U . .
H163 H -0.2244 0.9550 0.4127 0.109 Uiso 1 1 calc R . .
C164 C -0.2752(9) 0.9319(6) 0.4839(6) 0.094(2) Uani 1 1 d U . .
H164 H -0.2729 0.9691 0.4991 0.113 Uiso 1 1 calc R . .
C165 C -0.3078(9) 0.8882(6) 0.5134(6) 0.092(2) Uani 1 1 d U . .
H165 H -0.3286 0.8947 0.5482 0.110 Uiso 1 1 calc R . .
C166 C -0.3097(8) 0.8333(6) 0.4905(5) 0.086(2) Uani 1 1 d U . .
H166 H -0.3326 0.8027 0.5106 0.103 Uiso 1 1 calc R . .
C167 C -0.2936(7) 0.6997(5) 0.4627(5) 0.068(2) Uani 1 1 d U . .
C168 C -0.2203(8) 0.6745(5) 0.4855(5) 0.076(2) Uani 1 1 d U . .
H168 H -0.1674 0.6800 0.4689 0.091 Uiso 1 1 calc R . .
C169 C -0.2238(9) 0.6417(5) 0.5322(5) 0.082(2) Uani 1 1 d U . .
H169 H -0.1736 0.6248 0.5463 0.099 Uiso 1 1 calc R . .
C170 C -0.2994(8) 0.6336(5) 0.5580(5) 0.084(2) Uani 1 1 d U . .
H170 H -0.3011 0.6130 0.5906 0.101 Uiso 1 1 calc R . .
C171 C -0.3734(8) 0.6564(5) 0.5350(5) 0.083(2) Uani 1 1 d U . .
H171 H -0.4262 0.6494 0.5513 0.099 Uiso 1 1 calc R . .
C172 C -0.3701(8) 0.6894(5) 0.4881(5) 0.074(2) Uani 1 1 d U . .
H172 H -0.4208 0.7051 0.4735 0.089 Uiso 1 1 calc R . .
O200 O 0.8770(13) -0.0282(9) 0.1165(9) 0.251(6) Uiso 1 1 d DU . .
C201 C 0.8877(16) -0.0097(10) 0.1717(9) 0.222(6) Uiso 1 1 d DU . .
H20A H 0.9485 -0.0093 0.1818 0.266 Uiso 1 1 calc R . .
H20B H 0.8584 -0.0366 0.1958 0.266 Uiso 1 1 calc R . .
C202 C 0.8505(16) 0.0501(10) 0.1774(8) 0.220(6) Uiso 1 1 d DU . .
H20C H 0.8068 0.0507 0.2053 0.264 Uiso 1 1 calc R . .
H20D H 0.8952 0.0780 0.1871 0.264 Uiso 1 1 calc R . .
C203 C 0.8122(15) 0.0642(9) 0.1238(10) 0.219(6) Uiso 1 1 d DU . .
H20E H 0.8308 0.1024 0.1119 0.262 Uiso 1 1 calc R . .
H20F H 0.7497 0.0638 0.1254 0.262 Uiso 1 1 calc R . .
C204 C 0.8428(17) 0.0185(11) 0.0858(9) 0.223(6) Uiso 1 1 d DU . .
H20G H 0.7952 0.0049 0.0629 0.268 Uiso 1 1 calc R . .
H20H H 0.8868 0.0344 0.0624 0.268 Uiso 1 1 calc R . .
C301 C -0.632(3) 0.445(2) 0.0754(18) 0.211(13) Uiso 0.50 1 d PDU A -1
H30A H -0.6382 0.4501 0.1140 0.317 Uiso 0.50 1 calc PR A -1
H30B H -0.6386 0.4042 0.0665 0.317 Uiso 0.50 1 calc PR A -1
H30C H -0.6752 0.4671 0.0562 0.317 Uiso 0.50 1 calc PR A -1
C302 C -0.543(3) 0.465(2) 0.0587(18) 0.208(11) Uiso 0.50 1 d PDU A -1
H30D H -0.5238 0.4961 0.0833 0.250 Uiso 0.50 1 calc PR A -1
H30E H -0.5023 0.4331 0.0627 0.250 Uiso 0.50 1 calc PR A -1
C303 C -0.540(3) 0.488(3) 0.0002(18) 0.206(11) Uiso 0.50 1 d PDU A -1
H30F H -0.5956 0.5014 -0.0127 0.248 Uiso 0.50 1 calc PR A -1
H30G H -0.5179 0.4585 -0.0247 0.248 Uiso 0.50 1 calc PR A -1
C304 C -0.476(3) 0.5379(19) 0.0084(19) 0.206(11) Uiso 0.50 1 d PDU A -1
H30H H -0.5039 0.5754 0.0031 0.247 Uiso 0.50 1 calc PR A -1
H30I H -0.4494 0.5367 0.0445 0.247 Uiso 0.50 1 calc PR A -1
C305 C -0.410(3) 0.5263(17) -0.0357(19) 0.203(11) Uiso 0.50 1 d PDU A -1
H30J H -0.4392 0.5128 -0.0687 0.243 Uiso 0.50 1 calc PR A -1
H30K H -0.3703 0.4960 -0.0236 0.243 Uiso 0.50 1 calc PR A -1
C306 C -0.359(3) 0.5819(19) -0.0481(18) 0.201(13) Uiso 0.50 1 d PDU A -1
H30L H -0.3440 0.5822 -0.0858 0.302 Uiso 0.50 1 calc PR A -1
H30M H -0.3081 0.5832 -0.0256 0.302 Uiso 0.50 1 calc PR A -1
H30N H -0.3947 0.6153 -0.0405 0.302 Uiso 0.50 1 calc PR A -1

loop_
_atom_site_aniso_label
_atom_site_aniso_U_11
_atom_site_aniso_U_22
_atom_site_aniso_U_33
_atom_site_aniso_U_23
_atom_site_aniso_U_13
_atom_site_aniso_U_12
Ni1 0.0410(7) 0.0399(7) 0.0466(7) 0.0017(5) 0.0024(6) 0.0017(5)
Ni2 0.0502(8) 0.0478(7) 0.0473(7) 0.0000(6) 0.0057(6) 0.0028(6)
Ni3 0.0439(7) 0.0450(7) 0.0506(7) 0.0039(6) 0.0030(6) -0.0003(6)
Ni4 0.0515(8) 0.0451(7) 0.0523(8) -0.0010(6) 0.0039(6) 0.0074(6)
Ni5 0.0451(7) 0.0572(8) 0.0489(7) 0.0004(6) -0.0008(6) 0.0041(6)
Ni6 0.0589(9) 0.0476(8) 0.0578(8) 0.0120(6) 0.0059(7) 0.0097(7)
Au1 0.0615(3) 0.0568(3) 0.0456(2) 0.00374(19) -0.00441(19) -0.0040(2)
Au2 0.0475(2) 0.0447(2) 0.0709(3) 0.0054(2) 0.0047(2) 0.00959(19)
Au3 0.0630(3) 0.0538(3) 0.0666(3) -0.0135(2) 0.0001(2) -0.0062(2)
Au4 0.0495(3) 0.0706(3) 0.0618(3) 0.0021(2) 0.0146(2) 0.0033(2)
C1 0.046(6) 0.038(5) 0.052(6) 0.009(4) -0.001(5) 0.002(4)
C2 0.068(8) 0.080(8) 0.063(8) 0.004(7) 0.003(6) 0.018(7)
C3 0.098(10) 0.057(8) 0.097(10) 0.036(7) 0.005(8) 0.003(7)
C4 0.066(8) 0.082(8) 0.063(8) 0.017(6) 0.003(6) 0.014(7)
C5 0.073(9) 0.070(8) 0.098(10) -0.033(7) 0.022(8) -0.007(7)
C6 0.074(8) 0.057(7) 0.059(7) 0.004(6) 0.007(6) -0.010(6)
C7 0.062(7) 0.044(6) 0.072(8) 0.008(5) 0.017(6) -0.003(5)
C8 0.052(7) 0.079(8) 0.087(9) 0.000(7) 0.001(6) -0.015(6)
C9 0.098(10) 0.047(7) 0.070(8) 0.004(6) 0.005(7) 0.010(7)
C10 0.077(9) 0.092(9) 0.059(8) -0.014(7) 0.003(7) 0.027(7)
O2 0.124(7) 0.125(7) 0.085(6) -0.011(5) 0.008(5) 0.021(6)
O3 0.112(7) 0.116(7) 0.132(7) 0.042(6) 0.023(6) -0.004(6)
O4 0.093(6) 0.111(6) 0.092(6) 0.029(5) -0.024(5) 0.026(5)
O5 0.087(6) 0.132(7) 0.126(7) -0.042(6) 0.001(5) -0.021(6)
O6 0.117(6) 0.091(6) 0.105(6) 0.032(5) 0.022(5) -0.022(5)
O7 0.062(5) 0.081(5) 0.089(5) -0.015(4) 0.027(4) -0.012(4)
O8 0.103(6) 0.119(6) 0.100(6) 0.002(5) -0.013(5) -0.043(6)
O9 0.157(7) 0.067(5) 0.105(6) 0.000(5) 0.010(5) 0.024(5)
O10 0.128(7) 0.118(6) 0.095(6) -0.013(5) 0.008(5) 0.026(6)
P1 0.0581(18) 0.0571(17) 0.0457(15) 0.0020(13) -0.0021(13) -0.0057(14)
P2 0.0461(16) 0.0463(15) 0.0652(18) 0.0007(13) 0.0043(13) 0.0069(13)
P3 0.0594(18) 0.0493(16) 0.0631(18) -0.0072(14) 0.0037(15) -0.0053(14)
P4 0.0488(17) 0.0645(18) 0.0605(18) 0.0029(14) 0.0084(14) 0.0024(14)
C101 0.077(5) 0.082(5) 0.061(4) -0.007(4) 0.005(4) 0.001(4)
C102 0.082(5) 0.093(5) 0.072(5) -0.010(4) 0.007(4) 0.002(5)
C103 0.087(5) 0.099(5) 0.079(5) -0.010(4) 0.011(4) 0.004(5)
C104 0.092(5) 0.095(5) 0.075(5) -0.013(4) 0.017(5) 0.003(5)
C105 0.092(5) 0.092(5) 0.070(5) -0.013(4) 0.010(4) 0.000(5)
C106 0.085(5) 0.085(5) 0.066(5) -0.008(4) 0.007(4) 0.000(4)
C107 0.123(6) 0.057(5) 0.076(5) 0.006(4) 0.038(4) 0.000(5)
C108 0.132(6) 0.063(5) 0.089(5) 0.008(4) 0.044(5) 0.000(5)
C109 0.138(6) 0.067(5) 0.096(5) 0.005(4) 0.044(5) 0.005(5)
C110 0.139(6) 0.066(5) 0.092(5) 0.008(4) 0.043(5) 0.001(5)
C111 0.139(6) 0.066(5) 0.088(5) 0.009(4) 0.044(5) -0.003(5)
C112 0.132(6) 0.062(5) 0.083(5) 0.006(4) 0.040(4) 0.000(5)
C113 0.065(5) 0.106(6) 0.066(5) -0.011(4) -0.002(4) -0.007(4)
C114 0.068(5) 0.108(6) 0.074(5) -0.015(4) 0.000(4) -0.008(5)
C115 0.070(5) 0.114(6) 0.082(5) -0.020(5) 0.004(4) -0.010(5)
C116 0.069(5) 0.121(6) 0.085(5) -0.022(5) -0.003(4) -0.010(5)
C117 0.070(5) 0.123(6) 0.081(5) -0.011(5) -0.007(4) -0.002(5)
C118 0.068(5) 0.116(6) 0.075(5) -0.007(5) -0.001(4) -0.004(5)
C119 0.079(5) 0.048(4) 0.092(5) 0.002(4) 0.007(4) 0.002(4)
C120 0.087(5) 0.053(4) 0.104(5) 0.003(4) 0.012(4) -0.003(4)
C121 0.095(5) 0.060(4) 0.113(5) 0.002(4) 0.011(5) -0.006(4)
C122 0.102(6) 0.059(4) 0.111(6) -0.001(4) 0.005(5) -0.003(5)
C123 0.103(6) 0.058(4) 0.107(5) -0.002(4) 0.007(5) 0.004(4)
C124 0.092(5) 0.053(4) 0.098(5) 0.000(4) 0.008(4) 0.004(4)
C125 0.080(5) 0.100(5) 0.076(5) -0.008(5) 0.019(5) 0.003(5)
C126 0.087(5) 0.104(6) 0.078(5) -0.010(5) 0.019(5) 0.001(5)
C127 0.096(6) 0.113(6) 0.082(5) -0.010(5) 0.021(5) 0.000(5)
C128 0.097(6) 0.123(6) 0.086(5) -0.011(5) 0.030(5) 0.002(5)
C129 0.094(6) 0.128(6) 0.091(5) -0.007(5) 0.028(5) 0.008(5)
C130 0.087(5) 0.119(6) 0.084(5) -0.006(5) 0.025(5) 0.008(5)
C131 0.055(4) 0.068(5) 0.079(5) -0.001(4) -0.002(4) 0.006(4)
C132 0.061(5) 0.074(5) 0.085(5) -0.003(4) -0.002(4) -0.001(4)
C133 0.072(5) 0.082(5) 0.092(5) -0.006(4) -0.007(4) -0.003(4)
C134 0.078(5) 0.093(5) 0.096(5) -0.004(5) -0.013(4) 0.000(4)
C135 0.077(5) 0.090(5) 0.096(5) 0.001(5) -0.012(4) 0.006(4)
C136 0.067(5) 0.078(5) 0.087(5) -0.001(4) -0.009(4) 0.007(4)
C137 0.108(6) 0.072(5) 0.089(5) 0.006(5) 0.020(5) -0.002(5)
C138 0.111(6) 0.084(5) 0.094(6) 0.010(5) 0.018(5) -0.004(5)
C139 0.117(6) 0.094(5) 0.100(6) 0.017(5) 0.019(5) -0.003(5)
C140 0.121(6) 0.088(5) 0.106(6) 0.021(5) 0.019(5) -0.002(5)
C141 0.125(6) 0.083(5) 0.108(6) 0.014(5) 0.020(5) -0.003(5)
C142 0.121(6) 0.080(5) 0.100(6) 0.010(5) 0.022(5) -0.005(5)
C143 0.071(5) 0.067(5) 0.073(5) -0.014(4) 0.006(4) 0.007(4)
C144 0.077(5) 0.075(5) 0.080(5) -0.014(4) 0.007(4) 0.010(4)
C145 0.087(5) 0.085(5) 0.088(5) -0.015(4) 0.008(4) 0.012(5)
C146 0.087(5) 0.088(5) 0.093(5) -0.013(4) 0.012(5) 0.012(5)
C147 0.082(5) 0.090(5) 0.094(5) -0.014(4) 0.007(4) 0.012(4)
C148 0.077(5) 0.080(5) 0.084(5) -0.014(4) 0.008(4) 0.010(4)
C149 0.066(5) 0.065(5) 0.093(5) 0.000(4) 0.000(4) -0.004(4)
C150 0.072(5) 0.077(5) 0.101(5) 0.007(4) -0.004(4) -0.001(4)
C151 0.079(5) 0.084(5) 0.109(6) 0.008(4) -0.006(5) 0.002(4)
C152 0.074(5) 0.083(5) 0.112(6) 0.004(4) -0.006(5) 0.004(4)
C153 0.068(5) 0.079(5) 0.109(6) 0.000(4) -0.001(5) 0.000(4)
C154 0.068(5) 0.071(5) 0.100(5) -0.001(4) 0.001(4) -0.001(4)
C155 0.057(5) 0.110(6) 0.066(5) 0.010(4) 0.006(4) 0.000(4)
C156 0.061(5) 0.118(6) 0.075(5) 0.006(4) 0.003(4) 0.005(4)
C157 0.065(5) 0.125(6) 0.082(5) 0.006(5) -0.002(4) 0.005(5)
C158 0.064(5) 0.124(6) 0.078(5) 0.006(5) -0.005(4) -0.005(5)
C159 0.069(5) 0.119(6) 0.073(5) 0.004(5) -0.002(4) -0.012(4)
C160 0.063(5) 0.114(6) 0.071(5) 0.004(4) 0.001(4) -0.007(4)
C161 0.087(5) 0.068(5) 0.082(5) 0.007(4) 0.016(4) 0.006(4)
C162 0.092(5) 0.068(5) 0.093(5) 0.010(4) 0.012(5) 0.009(4)
C163 0.103(5) 0.069(5) 0.100(5) 0.011(5) 0.009(5) 0.006(5)
C164 0.110(5) 0.073(5) 0.099(5) 0.003(5) 0.009(5) 0.002(5)
C165 0.109(5) 0.076(5) 0.090(5) 0.000(4) 0.013(5) 0.001(5)
C166 0.101(5) 0.074(5) 0.083(5) 0.001(4) 0.015(5) 0.001(5)
C167 0.063(5) 0.075(5) 0.068(5) 0.009(4) 0.015(4) -0.002(4)
C168 0.075(5) 0.081(5) 0.073(5) 0.011(4) 0.011(4) -0.001(4)
C169 0.084(5) 0.086(5) 0.077(5) 0.014(4) 0.008(4) 0.001(4)
C170 0.086(5) 0.089(5) 0.079(5) 0.017(4) 0.010(4) -0.005(4)
C171 0.077(5) 0.090(5) 0.081(5) 0.013(4) 0.012(4) -0.010(4)
C172 0.065(5) 0.083(5) 0.076(5) 0.011(4) 0.012(4) -0.005(4)

loop_
_atom_type_symbol
_atom_type_description
_atom_type_scat_dispersion_real
_atom_type_scat_dispersion_imag
_atom_type_scat_source
C C 0.0033 0.0016 'International Tables Vol C Tables 4.2.6.8 and 6.1.1.4'
H H 0.0000 0.0000 'International Tables Vol C Tables 4.2.6.8 and 6.1.1.4'
O O 0.0106 0.0060 'International Tables Vol C Tables 4.2.6.8 and 6.1.1.4'
P P 0.1023 0.0942 'International Tables Vol C Tables 4.2.6.8 and 6.1.1.4'
Ni Ni 0.3393 1.1124 'International Tables Vol C Tables 4.2.6.8 and 6.1.1.4'
Au Au -2.0133 8.8022 'International Tables Vol C Tables 4.2.6.8 and 6.1.1.4'

loop_
_geom_angle_atom_site_label_1
_geom_angle_atom_site_label_2
_geom_angle_atom_site_label_3
_geom_angle
C6 Ni1 C1 177.6(5)
C6 Ni1 Ni5 129.7(4)
C1 Ni1 Ni5 48.9(3)
C6 Ni1 Au2 89.9(4)
C1 Ni1 Au2 92.5(3)
Ni5 Ni1 Au2 120.30(5)
C6 Ni1 Au3 90.0(4)
C1 Ni1 Au3 91.0(3)
Ni5 Ni1 Au3 67.62(4)
Au2 Ni1 Au3 70.51(3)
C6 Ni1 Au1 89.7(4)
C1 Ni1 Au1 90.6(3)
Ni5 Ni1 Au1 133.86(6)
Au2 Ni1 Au1 75.42(4)
Au3 Ni1 Au1 145.93(5)
C6 Ni1 Au4 87.4(4)
C1 Ni1 Au4 90.2(3)
Ni5 Ni1 Au4 63.36(4)
Au2 Ni1 Au4 176.34(5)
Au3 Ni1 Au4 111.92(4)
Au1 Ni1 Au4 102.10(4)
C6 Ni1 Ni4 131.7(4)
C1 Ni1 Ni4 46.6(3)
Ni5 Ni1 Ni4 70.74(5)
Au2 Ni1 Ni4 118.54(5)
Au3 Ni1 Ni4 134.52(5)
Au1 Ni1 Ni4 64.30(4)
Au4 Ni1 Ni4 61.98(4)
C6 Ni1 Ni3 140.8(4)
C1 Ni1 Ni3 40.8(3)
Ni5 Ni1 Ni3 89.24(5)
Au2 Ni1 Ni3 62.48(4)
Au3 Ni1 Ni3 104.41(5)
Au1 Ni1 Ni3 58.17(4)
Au4 Ni1 Ni3 118.66(5)
Ni4 Ni1 Ni3 57.23(4)
C6 Ni1 Ni2 141.8(4)
C1 Ni1 Ni2 40.3(3)
Ni5 Ni1 Ni2 60.09(5)
Au2 Ni1 Ni2 62.01(4)
Au3 Ni1 Ni2 57.60(4)
Au1 Ni1 Ni2 105.90(5)
Au4 Ni1 Ni2 121.52(5)
Ni4 Ni1 Ni2 86.16(5)
Ni3 Ni1 Ni2 49.04(4)
C2 Ni2 C1 153.2(5)
C2 Ni2 C7 101.1(5)
C1 Ni2 C7 102.0(4)
C2 Ni2 Ni3 152.4(4)
C1 Ni2 Ni3 51.2(3)
C7 Ni2 Ni3 51.5(3)
C2 Ni2 Au3 84.0(4)
C1 Ni2 Au3 87.7(3)
C7 Ni2 Au3 138.3(3)
Ni3 Ni2 Au3 118.15(6)
C2 Ni2 Ni5 109.4(4)
C1 Ni2 Ni5 44.7(3)
C7 Ni2 Ni5 144.6(3)
Ni3 Ni2 Ni5 95.80(6)
Au3 Ni2 Ni5 64.20(4)
C2 Ni2 Ni6 120.0(4)
C1 Ni2 Ni6 44.0(3)
C7 Ni2 Ni6 96.2(3)
Ni3 Ni2 Ni6 66.74(5)
Au3 Ni2 Ni6 117.17(6)
Ni5 Ni2 Ni6 53.25(5)
C2 Ni2 Au2 115.8(4)
C1 Ni2 Au2 83.3(3)
C7 Ni2 Au2 74.8(3)
Ni3 Ni2 Au2 65.25(4)
Au3 Ni2 Au2 66.07(3)
Ni5 Ni2 Au2 105.94(5)
Ni6 Ni2 Au2 124.18(5)
C2 Ni2 Ni1 139.8(4)
C1 Ni2 Ni1 38.1(3)
C7 Ni2 Ni1 110.4(3)
Ni3 Ni2 Ni1 65.11(5)
Au3 Ni2 Ni1 55.94(3)
Ni5 Ni2 Ni1 53.68(4)
Ni6 Ni2 Ni1 81.29(5)
Au2 Ni2 Ni1 53.63(3)
C8 Ni3 C1 151.9(5)
C8 Ni3 C7 101.5(5)
C1 Ni3 C7 101.9(4)
C8 Ni3 Ni2 152.4(4)
C1 Ni3 Ni2 51.1(3)
C7 Ni3 Ni2 51.5(3)
C8 Ni3 Ni4 106.5(4)
C1 Ni3 Ni4 46.2(3)
C7 Ni3 Ni4 144.5(3)
Ni2 Ni3 Ni4 96.99(6)
C8 Ni3 Au1 83.9(4)
C1 Ni3 Au1 86.9(3)
C7 Ni3 Au1 142.4(3)
Ni2 Ni3 Au1 120.23(6)
Ni4 Ni3 Au1 63.28(4)
C8 Ni3 Au2 118.2(4)
C1 Ni3 Au2 83.0(3)
C7 Ni3 Au2 74.6(3)
Ni2 Ni3 Au2 64.86(4)
Ni4 Ni3 Au2 109.48(5)
Au1 Ni3 Au2 70.29(3)
C8 Ni3 Ni6 121.2(4)
C1 Ni3 Ni6 42.0(3)
C7 Ni3 Ni6 93.5(3)
Ni2 Ni3 Ni6 62.99(5)
Ni4 Ni3 Ni6 53.25(4)
Au1 Ni3 Ni6 115.67(5)
Au2 Ni3 Ni6 120.65(5)
C8 Ni3 Ni1 140.0(4)
C1 Ni3 Ni1 38.5(3)
C7 Ni3 Ni1 111.2(3)
Ni2 Ni3 Ni1 65.85(5)
Ni4 Ni3 Ni1 56.75(4)
Au1 Ni3 Ni1 56.10(3)
Au2 Ni3 Ni1 53.72(3)
Ni6 Ni3 Ni1 80.13(5)
C10 Ni4 C1 160.0(5)
C10 Ni4 C9 99.0(6)
C1 Ni4 C9 101.0(4)
C10 Ni4 Ni6 149.9(4)
C1 Ni4 Ni6 50.1(3)
C9 Ni4 Ni6 50.9(4)
C10 Ni4 Ni1 117.0(4)
C1 Ni4 Ni1 43.8(3)
C9 Ni4 Ni1 141.5(4)
Ni6 Ni4 Ni1 92.53(6)
C10 Ni4 Ni3 128.0(4)
C1 Ni4 Ni3 46.2(3)
C9 Ni4 Ni3 103.2(4)
Ni6 Ni4 Ni3 67.80(5)
Ni1 Ni4 Ni3 66.02(5)
C10 Ni4 Au4 86.1(4)
C1 Ni4 Au4 85.9(3)
C9 Ni4 Au4 114.2(4)
Ni6 Ni4 Au4 105.92(6)
Ni1 Ni4 Au4 58.83(4)
Ni3 Ni4 Au4 124.23(5)
C10 Ni4 Au1 78.9(4)
C1 Ni4 Au1 83.7(3)
C9 Ni4 Au1 150.0(4)
Ni6 Ni4 Au1 125.70(6)
Ni1 Ni4 Au1 57.61(4)
Ni3 Ni4 Au1 58.96(4)
Au4 Ni4 Au1 95.63(4)
C10 Ni4 Ni5 141.8(4)
C1 Ni4 Ni5 38.8(3)
C9 Ni4 Ni5 90.1(4)
Ni6 Ni4 Ni5 52.61(5)
Ni1 Ni4 Ni5 53.30(4)
Ni3 Ni4 Ni5 84.82(5)
Au4 Ni4 Ni5 56.57(4)
Au1 Ni4 Ni5 110.19(5)
C5 Ni5 C4 98.1(6)
C5 Ni5 C1 159.3(5)
C4 Ni5 C1 102.6(5)
C5 Ni5 Ni6 150.5(5)
C4 Ni5 Ni6 52.5(4)
C1 Ni5 Ni6 50.1(3)
C5 Ni5 Ni1 113.9(5)
C4 Ni5 Ni1 146.5(4)
C1 Ni5 Ni1 45.5(3)
Ni6 Ni5 Ni1 94.73(6)
C5 Ni5 Au4 84.2(4)
C4 Ni5 Au4 117.1(4)
C1 Ni5 Au4 85.3(3)
Ni6 Ni5 Au4 105.73(5)
Ni1 Ni5 Au4 59.67(4)
C5 Ni5 Ni2 133.1(4)
C4 Ni5 Ni2 99.5(4)
C1 Ni5 Ni2 44.1(3)
Ni6 Ni5 Ni2 64.07(5)
Ni1 Ni5 Ni2 66.23(5)
Au4 Ni5 Ni2 123.87(5)
C5 Ni5 Au3 83.2(4)
C4 Ni5 Au3 141.0(4)
C1 Ni5 Au3 81.5(3)
Ni6 Ni5 Au3 120.39(6)
Ni1 Ni5 Au3 57.30(4)
Au4 Ni5 Au3 101.85(4)
Ni2 Ni5 Au3 56.62(4)
C5 Ni5 Ni4 139.5(4)
C4 Ni5 Ni4 93.3(4)
C1 Ni5 Ni4 38.5(3)
Ni6 Ni5 Ni4 52.74(5)
Ni1 Ni5 Ni4 55.96(4)
Au4 Ni5 Ni4 56.25(4)
Ni2 Ni5 Ni4 82.23(5)
Au3 Ni5 Ni4 110.98(5)
C3 Ni6 C1 142.2(5)
C3 Ni6 C9 105.9(6)
C1 Ni6 C9 99.3(4)
C3 Ni6 C4 102.0(6)
C1 Ni6 C4 98.6(4)
C9 Ni6 C4 103.8(5)
C3 Ni6 Ni5 140.5(5)
C1 Ni6 Ni5 50.1(3)
C9 Ni6 Ni5 106.7(4)
C4 Ni6 Ni5 48.6(3)
C3 Ni6 Ni4 144.8(5)
C1 Ni6 Ni4 49.6(3)
C9 Ni6 Ni4 49.7(3)
C4 Ni6 Ni4 108.2(3)
Ni5 Ni6 Ni4 74.65(5)
C3 Ni6 Ni2 102.9(4)
C1 Ni6 Ni2 43.4(3)
C9 Ni6 Ni2 140.6(3)
C4 Ni6 Ni2 95.7(3)
Ni5 Ni6 Ni2 62.68(5)
Ni4 Ni6 Ni2 91.92(5)
C3 Ni6 Ni3 107.5(4)
C1 Ni6 Ni3 41.6(3)
C9 Ni6 Ni3 95.2(4)
C4 Ni6 Ni3 138.8(3)
Ni5 Ni6 Ni3 91.13(5)
Ni4 Ni6 Ni3 58.95(5)
Ni2 Ni6 Ni3 50.26(4)
P1 Au1 Ni1 139.45(8)
P1 Au1 Ni3 149.29(8)
Ni1 Au1 Ni3 65.72(4)
P1 Au1 Ni4 143.41(8)
Ni1 Au1 Ni4 58.09(4)
Ni3 Au1 Ni4 57.77(4)
P1 Au1 Au2 118.65(7)
Ni1 Au1 Au2 51.79(3)
Ni3 Au1 Au2 57.24(3)
Ni4 Au1 Au2 97.00(3)
P2 Au2 Ni1 159.70(8)
P2 Au2 Ni2 130.82(8)
Ni1 Au2 Ni2 64.36(4)
P2 Au2 Ni3 135.20(8)
Ni1 Au2 Ni3 63.80(4)
Ni2 Au2 Ni3 49.89(4)
P2 Au2 Au3 118.89(7)
Ni1 Au2 Au3 55.22(3)
Ni2 Au2 Au3 54.25(3)
Ni3 Au2 Au3 95.94(3)
P2 Au2 Au1 128.06(7)
Ni1 Au2 Au1 52.79(3)
Ni2 Au2 Au1 93.89(3)
Ni3 Au2 Au1 52.47(3)
Au3 Au2 Au1 108.011(18)
P3 Au3 Ni1 153.82(8)
P3 Au3 Ni2 139.68(8)
Ni1 Au3 Ni2 66.46(4)
P3 Au3 Ni5 131.79(8)
Ni1 Au3 Ni5 55.07(4)
Ni2 Au3 Ni5 59.18(4)
P3 Au3 Au2 129.68(8)
Ni1 Au3 Au2 54.27(3)
Ni2 Au3 Au2 59.68(3)
Ni5 Au3 Au2 98.50(3)
P4 Au4 Ni1 159.45(8)
P4 Au4 Ni4 128.63(8)
Ni1 Au4 Ni4 59.20(4)
P4 Au4 Ni5 141.90(8)
Ni1 Au4 Ni5 56.97(4)
Ni4 Au4 Ni5 67.18(4)
Ni1 C1 Ni2 101.6(4)
Ni1 C1 Ni3 100.7(4)
Ni2 C1 Ni3 77.6(4)
Ni1 C1 Ni4 89.6(4)
Ni2 C1 Ni4 162.8(5)
Ni3 C1 Ni4 87.6(4)
Ni1 C1 Ni5 85.5(4)
Ni2 C1 Ni5 91.2(4)
Ni3 C1 Ni5 168.1(6)
Ni4 C1 Ni5 102.7(4)
Ni1 C1 Ni6 159.7(6)
Ni2 C1 Ni6 92.6(4)
Ni3 C1 Ni6 96.4(4)
Ni4 C1 Ni6 80.3(4)
Ni5 C1 Ni6 79.8(3)
O2 C2 Ni2 178.2(12)
O3 C3 Ni6 177.4(13)
O4 C4 Ni5 144.0(11)
O4 C4 Ni6 137.0(10)
Ni5 C4 Ni6 78.9(4)
O5 C5 Ni5 179.6(15)
O6 C6 Ni1 178.1(11)
O7 C7 Ni3 141.1(9)
O7 C7 Ni2 141.8(9)
Ni3 C7 Ni2 77.0(4)
O8 C8 Ni3 175.6(12)
O9 C9 Ni4 141.3(10)
O9 C9 Ni6 139.2(10)
Ni4 C9 Ni6 79.5(4)
O10 C10 Ni4 177.3(12)
C113 P1 C107 104.7(7)
C113 P1 C101 105.2(6)
C107 P1 C101 102.4(6)
C113 P1 Au1 115.2(4)
C107 P1 Au1 111.3(4)
C101 P1 Au1 116.7(4)
C131 P2 C125 103.4(6)
C131 P2 C119 105.4(5)
C125 P2 C119 104.3(6)
C131 P2 Au2 114.4(4)
C125 P2 Au2 114.8(5)
C119 P2 Au2 113.4(4)
C143 P3 C149 106.6(6)
C143 P3 C137 103.5(6)
C149 P3 C137 104.3(6)
C143 P3 Au3 116.3(4)
C149 P3 Au3 108.7(4)
C137 P3 Au3 116.3(5)
C167 P4 C161 103.6(6)
C167 P4 C155 105.5(6)
C161 P4 C155 103.6(6)
C167 P4 Au4 112.9(4)
C161 P4 Au4 112.6(4)
C155 P4 Au4 117.3(4)
C106 C101 C102 119.4(12)
C106 C101 P1 123.4(10)
C102 C101 P1 117.0(9)
C101 C102 C103 119.3(12)
C104 C103 C102 119.8(13)
C104 C103 H103 120.1
C102 C103 H103 120.1
C103 C104 C105 121.4(13)
C103 C104 H104 119.3
C105 C104 H104 119.3
C104 C105 C106 119.2(13)
C104 C105 H105 120.4
C106 C105 H105 120.4
C101 C106 C105 120.8(13)
C101 C106 H106 119.6
C105 C106 H106 119.6
C108 C107 C112 115.1(12)
C108 C107 P1 120.2(9)
C112 C107 P1 124.1(10)
C107 C108 C109 123.0(13)
C107 C108 H108 118.5
C109 C108 H108 118.5
C110 C109 C108 120.9(13)
C110 C109 H109 119.5
C108 C109 H109 119.5
C111 C110 C109 118.1(13)
C111 C110 H110 120.9
C109 C110 H110 120.9
C110 C111 C112 121.0(13)
C110 C111 H111 119.5
C112 C111 H111 119.5
C107 C112 C111 121.4(12)
C107 C112 H112 119.3
C111 C112 H112 119.3
C118 C113 C114 117.2(12)
C118 C113 P1 124.5(11)
C114 C113 P1 118.3(10)
C115 C114 C113 122.6(13)
C115 C114 H114 118.7
C113 C114 H114 118.7
C116 C115 C114 118.7(14)
C116 C115 H115 120.6
C114 C115 H115 120.6
C115 C116 C117 121.1(13)
C115 C116 H116 119.4
C117 C116 H116 119.4
C116 C117 C118 120.0(14)
C116 C117 H117 120.0
C118 C117 H117 120.0
C113 C118 C117 120.2(14)
C113 C118 H118 119.9
C117 C118 H118 119.9
C120 C119 C124 118.8(11)
C120 C119 P2 118.6(9)
C124 C119 P2 122.6(10)
C119 C120 C121 121.6(12)
C119 C120 H120 119.2
C121 C120 H120 119.2
C122 C121 C120 118.9(13)
C122 C121 H121 120.6
C120 C121 H121 120.6
C123 C122 C121 120.3(13)
C123 C122 H122 119.9
C121 C122 H122 119.9
C122 C123 C124 121.8(13)
C122 C123 H123 119.1
C124 C123 H123 119.1
C119 C124 C123 118.7(13)
C119 C124 H124 120.6
C123 C124 H124 120.6
C130 C125 C126 116.5(13)
C130 C125 P2 122.9(11)
C126 C125 P2 120.5(10)
C125 C126 C127 122.8(14)
C125 C126 H126 118.6
C127 C126 H126 118.6
C128 C127 C126 117.6(15)
C128 C127 H127 121.2
C126 C127 H127 121.2
C127 C128 C129 121.5(14)
C127 C128 H128 119.2
C129 C128 H128 119.2
C128 C129 C130 120.4(15)
C128 C129 H129 119.8
C130 C129 H129 119.8
C129 C130 C125 121.0(15)
C129 C130 H130 119.5
C125 C130 H130 119.5
C136 C131 C132 119.3(11)
C136 C131 P2 123.0(9)
C132 C131 P2 117.7(9)
C133 C132 C131 120.5(12)
C133 C132 H132 119.7
C131 C132 H132 119.7
C134 C133 C132 119.5(13)
C134 C133 H133 120.3
C132 C133 H133 120.3
C135 C134 C133 121.3(13)
C135 C134 H134 119.4
C133 C134 H134 119.4
C134 C135 C136 120.9(13)
C134 C135 H135 119.6
C136 C135 H135 119.6
C131 C136 C135 118.4(12)
C131 C136 H136 120.8
C135 C136 H136 120.8
C142 C137 C138 117.9(14)
C142 C137 P3 122.6(11)
C138 C137 P3 119.5(11)
C137 C138 C139 120.5(14)
C137 C138 H138 119.8
C139 C138 H138 119.8
C140 C139 C138 119.4(15)
C140 C139 H139 120.3
C138 C139 H139 120.3
C141 C140 C139 122.7(16)
C141 C140 H140 118.6
C139 C140 H140 118.6
C140 C141 C142 117.3(15)
C140 C141 H141 121.3
C142 C141 H141 121.3
C137 C142 C141 121.9(14)
C137 C142 H142 119.0
C141 C142 H142 119.0
C144 C143 C148 116.5(11)
C144 C143 P3 123.5(10)
C148 C143 P3 119.7(9)
C143 C144 C145 121.6(12)
C143 C144 H144 119.2
C145 C144 H144 119.2
C146 C145 C144 120.1(13)
C146 C145 H145 120.0
C144 C145 H145 120.0
C145 C146 C147 118.8(13)
C145 C146 H146 120.6
C147 C146 H146 120.6
C148 C147 C146 121.5(13)
C148 C147 H147 119.2
C146 C147 H147 119.2
C147 C148 C143 121.4(13)
C147 C148 H148 119.3
C143 C148 H148 119.3
C154 C149 C150 117.4(12)
C154 C149 P3 124.2(10)
C150 C149 P3 118.2(10)
C149 C150 C151 122.0(13)
C149 C150 H150 119.0
C151 C150 H150 119.0
C152 C151 C150 118.7(13)
C152 C151 H151 120.6
C150 C151 H151 120.6
C153 C152 C151 119.4(13)
C153 C152 H152 120.3
C151 C152 H152 120.3
C152 C153 C154 121.0(13)
C152 C153 H153 119.5
C154 C153 H153 119.5
C149 C154 C153 121.5(13)
C149 C154 H154 119.3
C153 C154 H154 119.3
C156 C155 C160 118.6(12)
C156 C155 P4 123.1(11)
C160 C155 P4 118.2(10)
C155 C156 C157 120.8(14)
C155 C156 H156 119.6
C157 C156 H156 119.6
C158 C157 C156 118.8(14)
C158 C157 H157 120.6
C156 C157 H157 120.6
C159 C158 C157 122.3(13)
C159 C158 H158 118.9
C157 C158 H158 118.9
C158 C159 C160 119.1(14)
C158 C159 H159 120.4
C160 C159 H159 120.4
C155 C160 C159 120.3(13)
C155 C160 H160 119.8
C159 C160 H160 119.8
C166 C161 C162 118.9(13)
C166 C161 P4 125.3(10)
C162 C161 P4 115.8(10)
C161 C162 C163 119.2(13)
C161 C162 H162 120.4
C163 C162 H162 120.4
C164 C163 C162 119.0(13)
C164 C163 H163 120.5
C162 C163 H163 120.5
C165 C164 C163 122.1(14)
C165 C164 H164 118.9
C163 C164 H164 118.9
C164 C165 C166 118.1(14)
C164 C165 H165 120.9
C166 C165 H165 120.9
C161 C166 C165 122.7(13)
C161 C166 H166 118.6
C165 C166 H166 118.6
C172 C167 C168 117.0(11)
C172 C167 P4 123.8(9)
C168 C167 P4 118.7(9)
C169 C168 C167 121.5(12)
C169 C168 H168 119.2
C167 C168 H168 119.2
C170 C169 C168 120.8(13)
C170 C169 H169 119.6
C168 C169 H169 119.6
C169 C170 C171 118.7(12)
C169 C170 H170 120.7
C171 C170 H170 120.7
C170 C171 C172 120.6(12)
C170 C171 H171 119.7
C172 C171 H171 119.7
C167 C172 C171 121.2(12)
C167 C172 H172 119.4
C171 C172 H172 119.4
C204 O200 C201 109(2)
O200 C201 C202 108.8(17)
O200 C201 H20A 109.9
C202 C201 H20A 109.9
O200 C201 H20B 109.9
C202 C201 H20B 109.9
H20A C201 H20B 108.3
C203 C202 C201 105.5(12)
C203 C202 H20C 110.6
C201 C202 H20C 110.6
C203 C202 H20D 110.6
C201 C202 H20D 110.6
H20C C202 H20D 108.8
C202 C203 C204 106.2(13)
C202 C203 H20E 110.5
C204 C203 H20E 110.5
C202 C203 H20F 110.5
C204 C203 H20F 110.5
H20E C203 H20F 108.7
O200 C204 C203 108.9(17)
O200 C204 H20G 109.9
C203 C204 H20G 109.9
O200 C204 H20H 109.9
C203 C204 H20H 109.9
H20G C204 H20H 108.3
C302 C301 H30A 109.5
C302 C301 H30B 109.5
H30A C301 H30B 109.5
C302 C301 H30C 109.5
H30A C301 H30C 109.5
H30B C301 H30C 109.5
C303 C302 C301 114(3)
C303 C302 H30D 108.9
C301 C302 H30D 108.9
C303 C302 H30E 108.9
C301 C302 H30E 108.9
H30D C302 H30E 107.7
C302 C303 C304 99(2)
C302 C303 H30F 111.9
C304 C303 H30F 111.9
C302 C303 H30G 111.9
C304 C303 H30G 111.9
H30F C303 H30G 109.6
C305 C304 C303 102(3)
C305 C304 H30H 111.3
C303 C304 H30H 111.3
C305 C304 H30I 111.3
C303 C304 H30I 111.3
H30H C304 H30I 109.2
C304 C305 C306 110(2)
C304 C305 H30J 109.6
C306 C305 H30J 109.6
C304 C305 H30K 109.6
C306 C305 H30K 109.6
H30J C305 H30K 108.1
C305 C306 H30L 109.5
C305 C306 H30M 109.5
H30L C306 H30M 109.5
C305 C306 H30N 109.5
H30L C306 H30N 109.5
H30M C306 H30N 109.5

loop_
_geom_bond_atom_site_label_1
_geom_bond_atom_site_label_2
_geom_bond_distance
Ni1 C6 1.722(11)
Ni1 C1 1.816(9)
Ni1 Ni5 2.5371(17)
Ni1 Au2 2.5738(12)
Ni1 Au3 2.6042(13)
Ni1 Au1 2.6087(12)
Ni1 Au4 2.6122(13)
Ni1 Ni4 2.6223(17)
Ni1 Ni3 2.8649(17)
Ni1 Ni2 2.8817(17)
Ni2 C2 1.695(12)
Ni2 C1 1.901(10)
Ni2 C7 1.917(11)
Ni2 Ni3 2.3847(18)
Ni2 Au3 2.6540(13)
Ni2 Ni5 2.7294(18)
Ni2 Ni6 2.7629(18)
Ni2 Au2 2.8227(13)
Ni3 C8 1.723(12)
Ni3 C1 1.904(9)
Ni3 C7 1.915(11)
Ni3 Ni4 2.6365(18)
Ni3 Au1 2.6703(13)
Ni3 Au2 2.8316(13)
Ni3 Ni6 2.8492(17)
Ni4 C10 1.728(12)
Ni4 C1 1.905(10)
Ni4 C9 1.912(11)
Ni4 Ni6 2.4657(18)
Ni4 Au4 2.6951(14)
Ni4 Au1 2.7838(13)
Ni4 Ni5 2.9875(18)
Ni5 C5 1.736(13)
Ni5 C4 1.880(12)
Ni5 C1 1.919(9)
Ni5 Ni6 2.4616(19)
Ni5 Au4 2.7051(14)
Ni5 Au3 2.8615(14)
Ni6 C3 1.708(13)
Ni6 C1 1.920(9)
Ni6 C9 1.945(12)
Ni6 C4 1.991(12)
Au1 P1 2.296(3)
Au1 Au2 3.1701(7)
Au2 P2 2.294(3)
Au2 Au3 2.9889(7)
Au3 P3 2.287(3)
Au4 P4 2.298(3)
C2 O2 1.184(13)
C3 O3 1.153(13)
C4 O4 1.150(12)
C5 O5 1.156(13)
C6 O6 1.161(12)
C7 O7 1.173(12)
C8 O8 1.155(12)
C9 O9 1.155(12)
C10 O10 1.172(13)
P1 C113 1.813(12)
P1 C107 1.818(12)
P1 C101 1.823(12)
P2 C131 1.809(11)
P2 C125 1.811(13)
P2 C119 1.813(11)
P3 C143 1.801(12)
P3 C149 1.811(12)
P3 C137 1.815(13)
P4 C167 1.811(11)
P4 C161 1.836(13)
P4 C155 1.839(12)
C101 C106 1.372(15)
C101 C102 1.375(16)
C102 C103 1.421(16)
C103 C104 1.331(16)
C103 H103 0.9300
C104 C105 1.379(17)
C104 H104 0.9300
C105 C106 1.383(16)
C105 H105 0.9300
C106 H106 0.9300
C107 C108 1.353(16)
C107 C112 1.358(15)
C108 C109 1.354(16)
C108 H108 0.9300
C109 C110 1.348(16)
C109 H109 0.9300
C110 C111 1.312(16)
C110 H110 0.9300
C111 C112 1.400(16)
C111 H111 0.9300
C112 H112 0.9300
C113 C118 1.376(16)
C113 C114 1.402(17)
C114 C115 1.367(16)
C114 H114 0.9300
C115 C116 1.342(17)
C115 H115 0.9300
C116 C117 1.380(18)
C116 H116 0.9300
C117 C118 1.388(16)
C117 H117 0.9300
C118 H118 0.9300
C119 C120 1.367(15)
C119 C124 1.372(15)
C120 C121 1.405(15)
C120 H120 0.9300
C121 C122 1.350(17)
C121 H121 0.9300
C122 C123 1.341(17)
C122 H122 0.9300
C123 C124 1.406(16)
C123 H123 0.9300
C124 H124 0.9300
C125 C130 1.360(17)
C125 C126 1.364(16)
C126 C127 1.382(16)
C126 H126 0.9300
C127 C128 1.329(18)
C127 H127 0.9300
C128 C129 1.339(18)
C128 H128 0.9300
C129 C130 1.359(17)
C129 H129 0.9300
C130 H130 0.9300
C131 C136 1.372(15)
C131 C132 1.409(15)
C132 C133 1.375(15)
C132 H132 0.9300
C133 C134 1.361(16)
C133 H133 0.9300
C134 C135 1.342(16)
C134 H134 0.9300
C135 C136 1.421(15)
C135 H135 0.9300
C136 H136 0.9300
C137 C142 1.323(17)
C137 C138 1.349(17)
C138 C139 1.422(17)
C138 H138 0.9300
C139 C140 1.313(18)
C139 H139 0.9300
C140 C141 1.306(18)
C140 H140 0.9300
C141 C142 1.452(17)
C141 H141 0.9300
C142 H142 0.9300
C143 C144 1.376(15)
C143 C148 1.381(15)
C144 C145 1.378(15)
C144 H144 0.9300
C145 C146 1.347(16)
C145 H145 0.9300
C146 C147 1.365(16)
C146 H146 0.9300
C147 C148 1.341(15)
C147 H147 0.9300
C148 H148 0.9300
C149 C154 1.351(15)
C149 C150 1.371(16)
C150 C151 1.395(16)
C150 H150 0.9300
C151 C152 1.385(17)
C151 H151 0.9300
C152 C153 1.333(16)
C152 H152 0.9300
C153 C154 1.394(16)
C153 H153 0.9300
C154 H154 0.9300
C155 C156 1.363(16)
C155 C160 1.368(16)
C156 C157 1.373(16)
C156 H156 0.9300
C157 C158 1.357(17)
C157 H157 0.9300
C158 C159 1.318(17)
C158 H158 0.9300
C159 C160 1.392(16)
C159 H159 0.9300
C160 H160 0.9300
C161 C166 1.348(16)
C161 C162 1.371(16)
C162 C163 1.411(16)
C162 H162 0.9300
C163 C164 1.358(17)
C163 H163 0.9300
C164 C165 1.338(16)
C164 H164 0.9300
C165 C166 1.378(16)
C165 H165 0.9300
C166 H166 0.9300
C167 C172 1.369(14)
C167 C168 1.384(15)
C168 C169 1.368(15)
C168 H168 0.9300
C169 C170 1.353(16)
C169 H169 0.9300
C170 C171 1.371(16)
C170 H170 0.9300
C171 C172 1.378(15)
C171 H171 0.9300
C172 H172 0.9300
O200 C204 1.406(14)
O200 C201 1.424(13)
C201 C202 1.496(14)
C201 H20A 0.9700
C201 H20B 0.9700
C202 C203 1.467(16)
C202 H20C 0.9700
C202 H20D 0.9700
C203 C204 1.484(14)
C203 H20E 0.9700
C203 H20F 0.9700
C204 H20G 0.9700
C204 H20H 0.9700
C301 C302 1.524(9)
C301 H30A 0.9600
C301 H30B 0.9600
C301 H30C 0.9600
C302 C303 1.524(9)
C302 H30D 0.9700
C302 H30E 0.9700
C303 C304 1.525(10)
C303 H30F 0.9700
C303 H30G 0.9700
C304 C305 1.524(9)
C304 H30H 0.9700
C304 H30I 0.9700
C305 C306 1.528(9)
C305 H30J 0.9700
C305 H30K 0.9700
C306 H30L 0.9600
C306 H30M 0.9600
C306 H30N 0.9600

loop_
_geom_torsion_atom_site_label_1
_geom_torsion_atom_site_label_2
_geom_torsion_atom_site_label_3
_geom_torsion_atom_site_label_4
_geom_torsion
C6 Ni1 Ni2 C2 40.8(8)
C1 Ni1 Ni2 C2 -137.1(7)
Ni5 Ni1 Ni2 C2 -76.7(6)
Au2 Ni1 Ni2 C2 88.1(6)
Au3 Ni1 Ni2 C2 4.4(6)
Au1 Ni1 Ni2 C2 151.5(6)
Au4 Ni1 Ni2 C2 -93.0(6)
Ni4 Ni1 Ni2 C2 -146.6(6)
Ni3 Ni1 Ni2 C2 164.7(6)
C6 Ni1 Ni2 C1 177.9(8)
Ni5 Ni1 Ni2 C1 60.4(4)
Au2 Ni1 Ni2 C1 -134.8(4)
Au3 Ni1 Ni2 C1 141.5(4)
Au1 Ni1 Ni2 C1 -71.4(4)
Au4 Ni1 Ni2 C1 44.1(4)
Ni4 Ni1 Ni2 C1 -9.5(4)
Ni3 Ni1 Ni2 C1 -58.2(4)
C6 Ni1 Ni2 C7 -98.8(7)
C1 Ni1 Ni2 C7 83.3(5)
Ni5 Ni1 Ni2 C7 143.7(3)
Au2 Ni1 Ni2 C7 -51.5(3)
Au3 Ni1 Ni2 C7 -135.2(3)
Au1 Ni1 Ni2 C7 11.9(3)
Au4 Ni1 Ni2 C7 127.4(3)
Ni4 Ni1 Ni2 C7 73.8(3)
Ni3 Ni1 Ni2 C7 25.1(3)
C6 Ni1 Ni2 Ni3 -123.9(6)
C1 Ni1 Ni2 Ni3 58.2(4)
Ni5 Ni1 Ni2 Ni3 118.64(6)
Au2 Ni1 Ni2 Ni3 -76.61(5)
Au3 Ni1 Ni2 Ni3 -160.28(6)
Au1 Ni1 Ni2 Ni3 -13.22(5)
Au4 Ni1 Ni2 Ni3 102.28(6)
Ni4 Ni1 Ni2 Ni3 48.68(5)
C6 Ni1 Ni2 Au3 36.4(6)
C1 Ni1 Ni2 Au3 -141.5(4)
Ni5 Ni1 Ni2 Au3 -81.08(5)
Au2 Ni1 Ni2 Au3 83.67(3)
Au1 Ni1 Ni2 Au3 147.07(5)
Au4 Ni1 Ni2 Au3 -97.44(6)
Ni4 Ni1 Ni2 Au3 -151.03(5)
Ni3 Ni1 Ni2 Au3 160.28(6)
C6 Ni1 Ni2 Ni5 117.5(6)
C1 Ni1 Ni2 Ni5 -60.4(4)
Au2 Ni1 Ni2 Ni5 164.75(6)
Au3 Ni1 Ni2 Ni5 81.08(5)
Au1 Ni1 Ni2 Ni5 -131.86(6)
Au4 Ni1 Ni2 Ni5 -16.36(5)
Ni4 Ni1 Ni2 Ni5 -69.96(5)
Ni3 Ni1 Ni2 Ni5 -118.64(6)
C6 Ni1 Ni2 Ni6 167.8(6)
C1 Ni1 Ni2 Ni6 -10.1(4)
Ni5 Ni1 Ni2 Ni6 50.31(5)
Au2 Ni1 Ni2 Ni6 -144.94(5)
Au3 Ni1 Ni2 Ni6 131.39(5)
Au1 Ni1 Ni2 Ni6 -81.55(5)
Au4 Ni1 Ni2 Ni6 33.95(6)
Ni4 Ni1 Ni2 Ni6 -19.64(5)
Ni3 Ni1 Ni2 Ni6 -68.33(5)
C6 Ni1 Ni2 Au2 -47.3(6)
C1 Ni1 Ni2 Au2 134.8(4)
Ni5 Ni1 Ni2 Au2 -164.75(6)
Au3 Ni1 Ni2 Au2 -83.67(3)
Au1 Ni1 Ni2 Au2 63.40(4)
Au4 Ni1 Ni2 Au2 178.89(6)
Ni4 Ni1 Ni2 Au2 125.30(5)
Ni3 Ni1 Ni2 Au2 76.61(4)
C2 Ni2 Ni3 C8 4.3(12)
C1 Ni2 Ni3 C8 -154.9(9)
C7 Ni2 Ni3 C8 13.3(10)
Au3 Ni2 Ni3 C8 144.3(9)
Ni5 Ni2 Ni3 C8 -151.9(9)
Ni6 Ni2 Ni3 C8 -106.2(9)
Au2 Ni2 Ni3 C8 103.2(9)
Ni1 Ni2 Ni3 C8 162.8(9)
C2 Ni2 Ni3 C1 159.2(9)
C7 Ni2 Ni3 C1 168.2(5)
Au3 Ni2 Ni3 C1 -60.8(3)
Ni5 Ni2 Ni3 C1 3.0(3)
Ni6 Ni2 Ni3 C1 48.7(3)
Au2 Ni2 Ni3 C1 -101.9(3)
Ni1 Ni2 Ni3 C1 -42.3(3)
C2 Ni2 Ni3 C7 -9.0(9)
C1 Ni2 Ni3 C7 -168.2(5)
Au3 Ni2 Ni3 C7 131.0(4)
Ni5 Ni2 Ni3 C7 -165.2(4)
Ni6 Ni2 Ni3 C7 -119.5(4)
Au2 Ni2 Ni3 C7 89.9(4)
Ni1 Ni2 Ni3 C7 149.5(4)
C2 Ni2 Ni3 Ni4 152.9(8)
C1 Ni2 Ni3 Ni4 -6.4(3)
C7 Ni2 Ni3 Ni4 161.9(4)
Au3 Ni2 Ni3 Ni4 -67.16(7)
Ni5 Ni2 Ni3 Ni4 -3.37(6)
Ni6 Ni2 Ni3 Ni4 42.34(5)
Au2 Ni2 Ni3 Ni4 -108.28(5)
Ni1 Ni2 Ni3 Ni4 -48.67(5)
C2 Ni2 Ni3 Au1 -144.1(8)
C1 Ni2 Ni3 Au1 56.7(3)
C7 Ni2 Ni3 Au1 -135.1(4)
Au3 Ni2 Ni3 Au1 -4.09(9)
Ni5 Ni2 Ni3 Au1 59.70(7)
Ni6 Ni2 Ni3 Au1 105.41(6)
Au2 Ni2 Ni3 Au1 -45.21(5)
Ni1 Ni2 Ni3 Au1 14.40(5)
C2 Ni2 Ni3 Au2 -98.9(8)
C1 Ni2 Ni3 Au2 101.9(3)
C7 Ni2 Ni3 Au2 -89.9(4)
Au3 Ni2 Ni3 Au2 41.12(5)
Ni5 Ni2 Ni3 Au2 104.90(5)
Ni6 Ni2 Ni3 Au2 150.62(5)
Ni1 Ni2 Ni3 Au2 59.60(3)
C2 Ni2 Ni3 Ni6 110.5(8)
C1 Ni2 Ni3 Ni6 -48.7(3)
C7 Ni2 Ni3 Ni6 119.5(4)
Au3 Ni2 Ni3 Ni6 -109.50(7)
Ni5 Ni2 Ni3 Ni6 -45.72(5)
Au2 Ni2 Ni3 Ni6 -150.62(5)
Ni1 Ni2 Ni3 Ni6 -91.02(5)
C2 Ni2 Ni3 Ni1 -158.5(8)
C1 Ni2 Ni3 Ni1 42.3(3)
C7 Ni2 Ni3 Ni1 -149.5(4)
Au3 Ni2 Ni3 Ni1 -18.48(5)
Ni5 Ni2 Ni3 Ni1 45.30(5)
Ni6 Ni2 Ni3 Ni1 91.02(5)
Au2 Ni2 Ni3 Ni1 -59.60(3)
C6 Ni1 Ni3 C8 -42.1(9)
C1 Ni1 Ni3 C8 135.0(8)
Ni5 Ni1 Ni3 C8 142.8(6)
Au2 Ni1 Ni3 C8 -92.1(6)
Au3 Ni1 Ni3 C8 -150.6(6)
Au1 Ni1 Ni3 C8 -2.7(6)
Au4 Ni1 Ni3 C8 84.0(6)
Ni4 Ni1 Ni3 C8 75.3(6)
Ni2 Ni1 Ni3 C8 -167.7(6)
C6 Ni1 Ni3 C1 -177.2(7)
Ni5 Ni1 Ni3 C1 7.7(5)
Au2 Ni1 Ni3 C1 132.9(5)
Au3 Ni1 Ni3 C1 74.4(5)
Au1 Ni1 Ni3 C1 -137.7(5)
Au4 Ni1 Ni3 C1 -51.0(5)
Ni4 Ni1 Ni3 C1 -59.7(5)
Ni2 Ni1 Ni3 C1 57.3(5)
C6 Ni1 Ni3 C7 100.3(7)
C1 Ni1 Ni3 C7 -82.5(6)
Ni5 Ni1 Ni3 C7 -74.8(3)
Au2 Ni1 Ni3 C7 50.4(3)
Au3 Ni1 Ni3 C7 -8.2(3)
Au1 Ni1 Ni3 C7 139.7(3)
Au4 Ni1 Ni3 C7 -133.6(3)
Ni4 Ni1 Ni3 C7 -142.2(3)
Ni2 Ni1 Ni3 C7 -25.3(3)
C6 Ni1 Ni3 Ni2 125.6(6)
C1 Ni1 Ni3 Ni2 -57.3(5)
Ni5 Ni1 Ni3 Ni2 -49.54(5)
Au2 Ni1 Ni3 Ni2 75.62(4)
Au3 Ni1 Ni3 Ni2 17.10(5)
Au1 Ni1 Ni3 Ni2 165.00(5)
Au4 Ni1 Ni3 Ni2 -108.32(6)
Ni4 Ni1 Ni3 Ni2 -116.97(6)
C6 Ni1 Ni3 Ni4 -117.5(6)
C1 Ni1 Ni3 Ni4 59.7(5)
Ni5 Ni1 Ni3 Ni4 67.43(5)
Au2 Ni1 Ni3 Ni4 -167.42(5)
Au3 Ni1 Ni3 Ni4 134.07(6)
Au1 Ni1 Ni3 Ni4 -78.03(4)
Au4 Ni1 Ni3 Ni4 8.64(5)
Ni2 Ni1 Ni3 Ni4 116.97(6)
C6 Ni1 Ni3 Au1 -39.4(6)
C1 Ni1 Ni3 Au1 137.7(5)
Ni5 Ni1 Ni3 Au1 145.46(5)
Au2 Ni1 Ni3 Au1 -89.39(3)
Au3 Ni1 Ni3 Au1 -147.90(5)
Au4 Ni1 Ni3 Au1 86.68(5)
Ni4 Ni1 Ni3 Au1 78.03(4)
Ni2 Ni1 Ni3 Au1 -165.00(5)
C6 Ni1 Ni3 Au2 50.0(6)
C1 Ni1 Ni3 Au2 -132.9(5)
Ni5 Ni1 Ni3 Au2 -125.15(5)
Au3 Ni1 Ni3 Au2 -58.51(4)
Au1 Ni1 Ni3 Au2 89.39(3)
Au4 Ni1 Ni3 Au2 176.06(6)
Ni4 Ni1 Ni3 Au2 167.42(5)
Ni2 Ni1 Ni3 Au2 -75.62(4)
C6 Ni1 Ni3 Ni6 -169.7(6)
C1 Ni1 Ni3 Ni6 7.4(5)
Ni5 Ni1 Ni3 Ni6 15.18(5)
Au2 Ni1 Ni3 Ni6 140.33(5)
Au3 Ni1 Ni3 Ni6 81.82(5)
Au1 Ni1 Ni3 Ni6 -130.29(5)
Au4 Ni1 Ni3 Ni6 -43.61(6)
Ni4 Ni1 Ni3 Ni6 -52.26(5)
Ni2 Ni1 Ni3 Ni6 64.71(5)
C6 Ni1 Ni4 C10 9.5(7)
C1 Ni1 Ni4 C10 -172.8(6)
Ni5 Ni1 Ni4 C10 136.0(5)
Au2 Ni1 Ni4 C10 -109.2(5)
Au3 Ni1 Ni4 C10 160.6(5)
Au1 Ni1 Ni4 C10 -54.7(5)
Au4 Ni1 Ni4 C10 66.6(5)
Ni3 Ni1 Ni4 C10 -121.9(5)
Ni2 Ni1 Ni4 C10 -164.4(5)
C6 Ni1 Ni4 C1 -177.7(6)
Ni5 Ni1 Ni4 C1 -51.2(4)
Au2 Ni1 Ni4 C1 63.6(4)
Au3 Ni1 Ni4 C1 -26.5(4)
Au1 Ni1 Ni4 C1 118.2(4)
Au4 Ni1 Ni4 C1 -120.5(4)
Ni3 Ni1 Ni4 C1 50.9(4)
Ni2 Ni1 Ni4 C1 8.5(4)
C6 Ni1 Ni4 C9 -147.7(8)
C1 Ni1 Ni4 C9 30.0(7)
Ni5 Ni1 Ni4 C9 -21.2(6)
Au2 Ni1 Ni4 C9 93.6(6)
Au3 Ni1 Ni4 C9 3.4(6)
Au1 Ni1 Ni4 C9 148.1(6)
Au4 Ni1 Ni4 C9 -90.5(6)
Ni3 Ni1 Ni4 C9 80.9(6)
Ni2 Ni1 Ni4 C9 38.4(6)
C6 Ni1 Ni4 Ni6 -164.3(5)
C1 Ni1 Ni4 Ni6 13.4(4)
Ni5 Ni1 Ni4 Ni6 -37.72(5)
Au2 Ni1 Ni4 Ni6 77.01(7)
Au3 Ni1 Ni4 Ni6 -13.11(9)
Au1 Ni1 Ni4 Ni6 131.58(6)
Au4 Ni1 Ni4 Ni6 -107.11(5)
Ni3 Ni1 Ni4 Ni6 64.30(5)
Ni2 Ni1 Ni4 Ni6 21.88(5)
C6 Ni1 Ni4 Ni3 131.4(5)
C1 Ni1 Ni4 Ni3 -50.9(4)
Ni5 Ni1 Ni4 Ni3 -102.02(5)
Au2 Ni1 Ni4 Ni3 12.70(5)
Au3 Ni1 Ni4 Ni3 -77.41(8)
Au1 Ni1 Ni4 Ni3 67.28(4)
Au4 Ni1 Ni4 Ni3 -171.41(5)
Ni2 Ni1 Ni4 Ni3 -42.42(4)
C6 Ni1 Ni4 Au4 -57.2(5)
C1 Ni1 Ni4 Au4 120.5(4)
Ni5 Ni1 Ni4 Au4 69.39(4)
Au2 Ni1 Ni4 Au4 -175.89(6)
Au3 Ni1 Ni4 Au4 93.99(7)
Au1 Ni1 Ni4 Au4 -121.31(4)
Ni3 Ni1 Ni4 Au4 171.41(5)
Ni2 Ni1 Ni4 Au4 128.99(5)
C6 Ni1 Ni4 Au1 64.1(5)
C1 Ni1 Ni4 Au1 -118.2(4)
Ni5 Ni1 Ni4 Au1 -169.30(5)
Au2 Ni1 Ni4 Au1 -54.58(5)
Au3 Ni1 Ni4 Au1 -144.70(8)
Au4 Ni1 Ni4 Au1 121.31(4)
Ni3 Ni1 Ni4 Au1 -67.28(4)
Ni2 Ni1 Ni4 Au1 -109.70(4)
C6 Ni1 Ni4 Ni5 -126.6(5)
C1 Ni1 Ni4 Ni5 51.2(4)
Au2 Ni1 Ni4 Ni5 114.73(6)
Au3 Ni1 Ni4 Ni5 24.61(7)
Au1 Ni1 Ni4 Ni5 169.30(5)
Au4 Ni1 Ni4 Ni5 -69.39(4)
Ni3 Ni1 Ni4 Ni5 102.02(5)
Ni2 Ni1 Ni4 Ni5 59.60(5)
C8 Ni3 Ni4 C10 -33.1(7)
C1 Ni3 Ni4 C10 154.6(7)
C7 Ni3 Ni4 C10 -173.7(8)
Ni2 Ni3 Ni4 C10 161.5(6)
Au1 Ni3 Ni4 C10 41.1(6)
Au2 Ni3 Ni4 C10 95.7(6)
Ni6 Ni3 Ni4 C10 -150.0(6)
Ni1 Ni3 Ni4 C10 106.4(6)
C8 Ni3 Ni4 C1 172.3(6)
C7 Ni3 Ni4 C1 31.7(6)
Ni2 Ni3 Ni4 C1 6.9(4)
Au1 Ni3 Ni4 C1 -113.5(4)
Au2 Ni3 Ni4 C1 -58.9(4)
Ni6 Ni3 Ni4 C1 55.4(4)
Ni1 Ni3 Ni4 C1 -48.1(4)
C8 Ni3 Ni4 C9 79.6(6)
C1 Ni3 Ni4 C9 -92.7(5)
C7 Ni3 Ni4 C9 -61.0(6)
Ni2 Ni3 Ni4 C9 -85.8(4)
Au1 Ni3 Ni4 C9 153.8(4)
Au2 Ni3 Ni4 C9 -151.6(4)
Ni6 Ni3 Ni4 C9 -37.3(4)
Ni1 Ni3 Ni4 C9 -140.8(4)
C8 Ni3 Ni4 Ni6 116.9(4)
C1 Ni3 Ni4 Ni6 -55.4(4)
C7 Ni3 Ni4 Ni6 -23.7(5)
Ni2 Ni3 Ni4 Ni6 -48.50(6)
Au1 Ni3 Ni4 Ni6 -168.90(6)
Au2 Ni3 Ni4 Ni6 -114.25(6)
Ni1 Ni3 Ni4 Ni6 -103.52(6)
C8 Ni3 Ni4 Ni1 -139.6(4)
C1 Ni3 Ni4 Ni1 48.1(4)
C7 Ni3 Ni4 Ni1 79.9(5)
Ni2 Ni3 Ni4 Ni1 55.02(5)
Au1 Ni3 Ni4 Ni1 -65.38(4)
Au2 Ni3 Ni4 Ni1 -10.74(5)
Ni6 Ni3 Ni4 Ni1 103.52(6)
C8 Ni3 Ni4 Au4 -148.5(4)
C1 Ni3 Ni4 Au4 39.2(4)
C7 Ni3 Ni4 Au4 71.0(5)
Ni2 Ni3 Ni4 Au4 46.13(8)
Au1 Ni3 Ni4 Au4 -74.28(6)
Au2 Ni3 Ni4 Au4 -19.63(8)
Ni6 Ni3 Ni4 Au4 94.62(7)
Ni1 Ni3 Ni4 Au4 -8.89(5)
C8 Ni3 Ni4 Au1 -74.2(4)
C1 Ni3 Ni4 Au1 113.5(4)
C7 Ni3 Ni4 Au1 145.2(5)
Ni2 Ni3 Ni4 Au1 120.40(5)
Au2 Ni3 Ni4 Au1 54.65(4)
Ni6 Ni3 Ni4 Au1 168.90(6)
Ni1 Ni3 Ni4 Au1 65.38(4)
C8 Ni3 Ni4 Ni5 168.5(4)
C1 Ni3 Ni4 Ni5 -3.8(4)
C7 Ni3 Ni4 Ni5 27.9(5)
Ni2 Ni3 Ni4 Ni5 3.08(5)
Au1 Ni3 Ni4 Ni5 -117.32(4)
Au2 Ni3 Ni4 Ni5 -62.68(5)
Ni6 Ni3 Ni4 Ni5 51.58(5)
Ni1 Ni3 Ni4 Ni5 -51.94(4)
C6 Ni1 Ni5 C5 -6.0(6)
C1 Ni1 Ni5 C5 176.7(6)
Au2 Ni1 Ni5 C5 112.8(4)
Au3 Ni1 Ni5 C5 64.0(4)
Au1 Ni1 Ni5 C5 -148.1(4)
Au4 Ni1 Ni5 C5 -67.1(4)
Ni4 Ni1 Ni5 C5 -134.7(4)
Ni3 Ni1 Ni5 C5 170.0(4)
Ni2 Ni1 Ni5 C5 128.4(4)
C6 Ni1 Ni5 C4 155.2(8)
C1 Ni1 Ni5 C4 -22.1(7)
Au2 Ni1 Ni5 C4 -85.9(6)
Au3 Ni1 Ni5 C4 -134.8(6)
Au1 Ni1 Ni5 C4 13.1(7)
Au4 Ni1 Ni5 C4 94.1(6)
Ni4 Ni1 Ni5 C4 26.5(6)
Ni3 Ni1 Ni5 C4 -28.8(6)
Ni2 Ni1 Ni5 C4 -70.3(6)
C6 Ni1 Ni5 C1 177.3(6)
Au2 Ni1 Ni5 C1 -63.8(4)
Au3 Ni1 Ni5 C1 -112.6(4)
Au1 Ni1 Ni5 C1 35.2(4)
Au4 Ni1 Ni5 C1 116.2(4)
Ni4 Ni1 Ni5 C1 48.6(4)
Ni3 Ni1 Ni5 C1 -6.7(4)
Ni2 Ni1 Ni5 C1 -48.2(4)
C6 Ni1 Ni5 Ni6 166.6(5)
C1 Ni1 Ni5 Ni6 -10.7(4)
Au2 Ni1 Ni5 Ni6 -74.55(7)
Au3 Ni1 Ni5 Ni6 -123.37(5)
Au1 Ni1 Ni5 Ni6 24.49(9)
Au4 Ni1 Ni5 Ni6 105.47(5)
Ni4 Ni1 Ni5 Ni6 37.90(5)
Ni3 Ni1 Ni5 Ni6 -17.43(6)
Ni2 Ni1 Ni5 Ni6 -58.94(5)
C6 Ni1 Ni5 Au4 61.1(5)
C1 Ni1 Ni5 Au4 -116.2(4)
Au2 Ni1 Ni5 Au4 179.97(6)
Au3 Ni1 Ni5 Au4 131.15(4)
Au1 Ni1 Ni5 Au4 -80.99(7)
Ni4 Ni1 Ni5 Au4 -67.57(4)
Ni3 Ni1 Ni5 Au4 -122.90(5)
Ni2 Ni1 Ni5 Au4 -164.42(5)
C6 Ni1 Ni5 Ni2 -134.5(5)
C1 Ni1 Ni5 Ni2 48.2(4)
Au2 Ni1 Ni5 Ni2 -15.61(6)
Au3 Ni1 Ni5 Ni2 -64.43(4)
Au1 Ni1 Ni5 Ni2 83.43(8)
Au4 Ni1 Ni5 Ni2 164.42(5)
Ni4 Ni1 Ni5 Ni2 96.84(5)
Ni3 Ni1 Ni5 Ni2 41.51(4)
C6 Ni1 Ni5 Au3 -70.0(5)
C1 Ni1 Ni5 Au3 112.6(4)
Au2 Ni1 Ni5 Au3 48.82(5)
Au1 Ni1 Ni5 Au3 147.86(8)
Au4 Ni1 Ni5 Au3 -131.15(4)
Ni4 Ni1 Ni5 Au3 161.27(5)
Ni3 Ni1 Ni5 Au3 105.94(4)
Ni2 Ni1 Ni5 Au3 64.43(4)
C6 Ni1 Ni5 Ni4 128.7(5)
C1 Ni1 Ni5 Ni4 -48.6(4)
Au2 Ni1 Ni5 Ni4 -112.45(6)
Au3 Ni1 Ni5 Ni4 -161.27(5)
Au1 Ni1 Ni5 Ni4 -13.41(7)
Au4 Ni1 Ni5 Ni4 67.57(4)
Ni3 Ni1 Ni5 Ni4 -55.33(4)
Ni2 Ni1 Ni5 Ni4 -96.84(5)
C2 Ni2 Ni5 C5 37.1(8)
C1 Ni2 Ni5 C5 -151.0(7)
C7 Ni2 Ni5 C5 -174.5(8)
Ni3 Ni2 Ni5 C5 -154.4(6)
Au3 Ni2 Ni5 C5 -35.8(6)
Ni6 Ni2 Ni5 C5 150.5(6)
Au2 Ni2 Ni5 C5 -88.5(6)
Ni1 Ni2 Ni5 C5 -101.2(6)
C2 Ni2 Ni5 C4 -73.6(6)
C1 Ni2 Ni5 C4 98.3(5)
C7 Ni2 Ni5 C4 74.9(7)
Ni3 Ni2 Ni5 C4 95.0(4)
Au3 Ni2 Ni5 C4 -146.5(4)
Ni6 Ni2 Ni5 C4 39.8(4)
Au2 Ni2 Ni5 C4 160.9(4)
Ni1 Ni2 Ni5 C4 148.2(4)
C2 Ni2 Ni5 C1 -171.9(6)
C7 Ni2 Ni5 C1 -23.5(7)
Ni3 Ni2 Ni5 C1 -3.3(4)
Au3 Ni2 Ni5 C1 115.2(4)
Ni6 Ni2 Ni5 C1 -58.5(4)
Au2 Ni2 Ni5 C1 62.6(4)
Ni1 Ni2 Ni5 C1 49.8(4)
C2 Ni2 Ni5 Ni6 -113.4(4)
C1 Ni2 Ni5 Ni6 58.5(4)
C7 Ni2 Ni5 Ni6 35.0(5)
Ni3 Ni2 Ni5 Ni6 55.17(5)
Au3 Ni2 Ni5 Ni6 173.70(6)
Au2 Ni2 Ni5 Ni6 121.05(6)
Ni1 Ni2 Ni5 Ni6 108.32(6)
C2 Ni2 Ni5 Ni1 138.3(4)
C1 Ni2 Ni5 Ni1 -49.8(4)
C7 Ni2 Ni5 Ni1 -73.3(5)
Ni3 Ni2 Ni5 Ni1 -53.15(5)
Au3 Ni2 Ni5 Ni1 65.38(4)
Ni6 Ni2 Ni5 Ni1 -108.32(6)
Au2 Ni2 Ni5 Ni1 12.73(5)
C2 Ni2 Ni5 Au4 154.5(4)
C1 Ni2 Ni5 Au4 -33.6(4)
C7 Ni2 Ni5 Au4 -57.1(5)
Ni3 Ni2 Ni5 Au4 -36.94(8)
Au3 Ni2 Ni5 Au4 81.59(6)
Ni6 Ni2 Ni5 Au4 -92.11(7)
Au2 Ni2 Ni5 Au4 28.94(8)
Ni1 Ni2 Ni5 Au4 16.22(5)
C2 Ni2 Ni5 Au3 72.9(4)
C1 Ni2 Ni5 Au3 -115.2(4)
C7 Ni2 Ni5 Au3 -138.7(5)
Ni3 Ni2 Ni5 Au3 -118.53(5)
Ni6 Ni2 Ni5 Au3 -173.70(6)
Au2 Ni2 Ni5 Au3 -52.65(4)
Ni1 Ni2 Ni5 Au3 -65.38(4)
C2 Ni2 Ni5 Ni4 -165.6(4)
C1 Ni2 Ni5 Ni4 6.3(4)
C7 Ni2 Ni5 Ni4 -17.2(5)
Ni3 Ni2 Ni5 Ni4 2.98(5)
Au3 Ni2 Ni5 Ni4 121.51(4)
Ni6 Ni2 Ni5 Ni4 -52.19(5)
Au2 Ni2 Ni5 Ni4 68.86(5)
Ni1 Ni2 Ni5 Ni4 56.14(4)
C10 Ni4 Ni5 C5 -0.3(9)
C1 Ni4 Ni5 C5 147.3(8)
C9 Ni4 Ni5 C5 -105.1(8)
Ni6 Ni4 Ni5 C5 -142.4(7)
Ni1 Ni4 Ni5 C5 87.9(7)
Ni3 Ni4 Ni5 C5 151.7(7)
Au4 Ni4 Ni5 C5 14.2(7)
Au1 Ni4 Ni5 C5 97.5(7)
C10 Ni4 Ni5 C4 106.1(7)
C1 Ni4 Ni5 C4 -106.3(5)
C9 Ni4 Ni5 C4 1.3(5)
Ni6 Ni4 Ni5 C4 -36.0(4)
Ni1 Ni4 Ni5 C4 -165.7(4)
Ni3 Ni4 Ni5 C4 -101.9(4)
Au4 Ni4 Ni5 C4 120.7(4)
Au1 Ni4 Ni5 C4 -156.1(4)
C10 Ni4 Ni5 C1 -147.6(8)
C9 Ni4 Ni5 C1 107.6(6)
Ni6 Ni4 Ni5 C1 70.3(4)
Ni1 Ni4 Ni5 C1 -59.4(4)
Ni3 Ni4 Ni5 C1 4.4(4)
Au4 Ni4 Ni5 C1 -133.1(4)
Au1 Ni4 Ni5 C1 -49.8(4)
C10 Ni4 Ni5 Ni6 142.1(7)
C1 Ni4 Ni5 Ni6 -70.3(4)
C9 Ni4 Ni5 Ni6 37.3(4)
Ni1 Ni4 Ni5 Ni6 -129.71(7)
Ni3 Ni4 Ni5 Ni6 -65.91(5)
Au4 Ni4 Ni5 Ni6 156.64(6)
Au1 Ni4 Ni5 Ni6 -120.10(6)
C10 Ni4 Ni5 Ni1 -88.2(7)
C1 Ni4 Ni5 Ni1 59.4(4)
C9 Ni4 Ni5 Ni1 167.0(4)
Ni6 Ni4 Ni5 Ni1 129.71(7)
Ni3 Ni4 Ni5 Ni1 63.81(5)
Au4 Ni4 Ni5 Ni1 -73.65(4)
Au1 Ni4 Ni5 Ni1 9.61(5)
C10 Ni4 Ni5 Au4 -14.6(7)
C1 Ni4 Ni5 Au4 133.1(4)
C9 Ni4 Ni5 Au4 -119.3(4)
Ni6 Ni4 Ni5 Au4 -156.64(6)
Ni1 Ni4 Ni5 Au4 73.65(4)
Ni3 Ni4 Ni5 Au4 137.45(5)
Au1 Ni4 Ni5 Au4 83.26(5)
C10 Ni4 Ni5 Ni2 -154.7(7)
C1 Ni4 Ni5 Ni2 -7.1(4)
C9 Ni4 Ni5 Ni2 100.5(4)
Ni6 Ni4 Ni5 Ni2 63.21(5)
Ni1 Ni4 Ni5 Ni2 -66.50(5)
Ni3 Ni4 Ni5 Ni2 -2.70(5)
Au4 Ni4 Ni5 Ni2 -140.15(5)
Au1 Ni4 Ni5 Ni2 -56.89(5)
C10 Ni4 Ni5 Au3 -105.0(7)
C1 Ni4 Ni5 Au3 42.6(4)
C9 Ni4 Ni5 Au3 150.2(4)
Ni6 Ni4 Ni5 Au3 112.89(6)
Ni1 Ni4 Ni5 Au3 -16.82(5)
Ni3 Ni4 Ni5 Au3 46.99(6)
Au4 Ni4 Ni5 Au3 -90.47(5)
Au1 Ni4 Ni5 Au3 -7.21(7)
C5 Ni5 Ni6 C3 -56.5(11)
C4 Ni5 Ni6 C3 -50.7(8)
C1 Ni5 Ni6 C3 127.3(8)
Ni1 Ni5 Ni6 C3 137.2(7)
Au4 Ni5 Ni6 C3 -163.0(7)
Ni2 Ni5 Ni6 C3 76.6(7)
Au3 Ni5 Ni6 C3 82.7(7)
Ni4 Ni5 Ni6 C3 177.0(7)
C5 Ni5 Ni6 C1 176.2(9)
C4 Ni5 Ni6 C1 -177.9(6)
Ni1 Ni5 Ni6 C1 10.0(4)
Au4 Ni5 Ni6 C1 69.8(4)
Ni2 Ni5 Ni6 C1 -50.7(4)
Au3 Ni5 Ni6 C1 -44.6(4)
Ni4 Ni5 Ni6 C1 49.7(4)
C5 Ni5 Ni6 C9 88.0(9)
C4 Ni5 Ni6 C9 93.9(6)
C1 Ni5 Ni6 C9 -88.2(5)
Ni1 Ni5 Ni6 C9 -78.2(4)
Au4 Ni5 Ni6 C9 -18.4(4)
Ni2 Ni5 Ni6 C9 -138.9(4)
Au3 Ni5 Ni6 C9 -132.8(4)
Ni4 Ni5 Ni6 C9 -38.4(4)
C5 Ni5 Ni6 C4 -5.9(9)
C1 Ni5 Ni6 C4 177.9(6)
Ni1 Ni5 Ni6 C4 -172.1(4)
Au4 Ni5 Ni6 C4 -112.3(4)
Ni2 Ni5 Ni6 C4 127.2(4)
Au3 Ni5 Ni6 C4 133.3(4)
Ni4 Ni5 Ni6 C4 -132.3(4)
C5 Ni5 Ni6 Ni4 126.4(8)
C4 Ni5 Ni6 Ni4 132.3(4)
C1 Ni5 Ni6 Ni4 -49.7(4)
Ni1 Ni5 Ni6 Ni4 -39.76(5)
Au4 Ni5 Ni6 Ni4 20.03(5)
Ni2 Ni5 Ni6 Ni4 -100.42(5)
Au3 Ni5 Ni6 Ni4 -94.33(6)
C5 Ni5 Ni6 Ni2 -133.1(8)
C4 Ni5 Ni6 Ni2 -127.2(4)
C1 Ni5 Ni6 Ni2 50.7(4)
Ni1 Ni5 Ni6 Ni2 60.66(5)
Au4 Ni5 Ni6 Ni2 120.46(5)
Au3 Ni5 Ni6 Ni2 6.10(5)
Ni4 Ni5 Ni6 Ni2 100.42(5)
C5 Ni5 Ni6 Ni3 -176.3(8)
C4 Ni5 Ni6 Ni3 -170.4(4)
C1 Ni5 Ni6 Ni3 7.6(4)
Ni1 Ni5 Ni6 Ni3 17.53(6)
Au4 Ni5 Ni6 Ni3 77.33(5)
Ni2 Ni5 Ni6 Ni3 -43.13(5)
Au3 Ni5 Ni6 Ni3 -37.03(7)
Ni4 Ni5 Ni6 Ni3 57.29(5)
C10 Ni4 Ni6 C3 52.6(11)
C1 Ni4 Ni6 C3 -126.5(8)
C9 Ni4 Ni6 C3 54.7(9)
Ni1 Ni4 Ni6 C3 -138.6(8)
Ni3 Ni4 Ni6 C3 -75.8(8)
Au4 Ni4 Ni6 C3 163.2(8)
Au1 Ni4 Ni6 C3 -87.5(8)
Ni5 Ni4 Ni6 C3 -176.7(8)
C10 Ni4 Ni6 C1 179.0(9)
C9 Ni4 Ni6 C1 -178.9(6)
Ni1 Ni4 Ni6 C1 -12.1(4)
Ni3 Ni4 Ni6 C1 50.7(4)
Au4 Ni4 Ni6 C1 -70.4(4)
Au1 Ni4 Ni6 C1 39.0(4)
Ni5 Ni4 Ni6 C1 -50.2(4)
C10 Ni4 Ni6 C9 -2.1(10)
C1 Ni4 Ni6 C9 178.9(6)
Ni1 Ni4 Ni6 C9 166.8(5)
Ni3 Ni4 Ni6 C9 -130.5(5)
Au4 Ni4 Ni6 C9 108.5(5)
Au1 Ni4 Ni6 C9 -142.2(5)
Ni5 Ni4 Ni6 C9 128.6(5)
C10 Ni4 Ni6 C4 -95.1(9)
C1 Ni4 Ni6 C4 85.9(5)
C9 Ni4 Ni6 C4 -93.0(6)
Ni1 Ni4 Ni6 C4 73.8(4)
Ni3 Ni4 Ni6 C4 136.6(4)
Au4 Ni4 Ni6 C4 15.5(4)
Au1 Ni4 Ni6 C4 124.9(4)
Ni5 Ni4 Ni6 C4 35.7(4)
C10 Ni4 Ni6 Ni5 -130.7(8)
C1 Ni4 Ni6 Ni5 50.2(4)
C9 Ni4 Ni6 Ni5 -128.6(5)
Ni1 Ni4 Ni6 Ni5 38.12(5)
Ni3 Ni4 Ni6 Ni5 100.90(5)
Au4 Ni4 Ni6 Ni5 -20.13(5)
Au1 Ni4 Ni6 Ni5 89.18(7)
C10 Ni4 Ni6 Ni2 168.3(8)
C1 Ni4 Ni6 Ni2 -10.7(4)
C9 Ni4 Ni6 Ni2 170.4(5)
Ni1 Ni4 Ni6 Ni2 -22.84(6)
Ni3 Ni4 Ni6 Ni2 39.94(5)
Au4 Ni4 Ni6 Ni2 -81.09(6)
Au1 Ni4 Ni6 Ni2 28.22(8)
Ni5 Ni4 Ni6 Ni2 -60.96(5)
C10 Ni4 Ni6 Ni3 128.4(8)
C1 Ni4 Ni6 Ni3 -50.7(4)
C9 Ni4 Ni6 Ni3 130.5(5)
Ni1 Ni4 Ni6 Ni3 -62.78(5)
Au4 Ni4 Ni6 Ni3 -121.03(6)
Au1 Ni4 Ni6 Ni3 -11.72(6)
Ni5 Ni4 Ni6 Ni3 -100.90(5)
C2 Ni2 Ni6 C3 -47.8(7)
C1 Ni2 Ni6 C3 159.7(6)
C7 Ni2 Ni6 C3 58.9(6)
Ni3 Ni2 Ni6 C3 102.1(5)
Au3 Ni2 Ni6 C3 -147.0(5)
Ni5 Ni2 Ni6 C3 -140.6(5)
Au2 Ni2 Ni6 C3 134.7(5)
Ni1 Ni2 Ni6 C3 168.7(5)
C2 Ni2 Ni6 C1 152.5(6)
C7 Ni2 Ni6 C1 -100.8(5)
Ni3 Ni2 Ni6 C1 -57.6(4)
Au3 Ni2 Ni6 C1 53.3(4)
Ni5 Ni2 Ni6 C1 59.7(4)
Au2 Ni2 Ni6 C1 -25.0(4)
Ni1 Ni2 Ni6 C1 9.0(4)
C2 Ni2 Ni6 C9 176.0(8)
C1 Ni2 Ni6 C9 23.5(7)
C7 Ni2 Ni6 C9 -77.3(7)
Ni3 Ni2 Ni6 C9 -34.1(6)
Au3 Ni2 Ni6 C9 76.8(6)
Ni5 Ni2 Ni6 C9 83.2(6)
Au2 Ni2 Ni6 C9 -1.5(6)
Ni1 Ni2 Ni6 C9 32.5(6)
C2 Ni2 Ni6 C4 56.0(6)
C1 Ni2 Ni6 C4 -96.5(5)
C7 Ni2 Ni6 C4 162.7(5)
Ni3 Ni2 Ni6 C4 -154.1(3)
Au3 Ni2 Ni6 C4 -43.2(3)
Ni5 Ni2 Ni6 C4 -36.9(3)
Au2 Ni2 Ni6 C4 -121.5(3)
Ni1 Ni2 Ni6 C4 -87.5(3)
C2 Ni2 Ni6 Ni5 92.8(5)
C1 Ni2 Ni6 Ni5 -59.7(4)
C7 Ni2 Ni6 Ni5 -160.5(3)
Ni3 Ni2 Ni6 Ni5 -117.27(6)
Au3 Ni2 Ni6 Ni5 -6.38(6)
Au2 Ni2 Ni6 Ni5 -84.69(7)
Ni1 Ni2 Ni6 Ni5 -50.70(5)
C2 Ni2 Ni6 Ni4 164.4(5)
C1 Ni2 Ni6 Ni4 11.9(4)
C7 Ni2 Ni6 Ni4 -88.9(3)
Ni3 Ni2 Ni6 Ni4 -45.66(6)
Au3 Ni2 Ni6 Ni4 65.23(7)
Ni5 Ni2 Ni6 Ni4 71.61(6)
Au2 Ni2 Ni6 Ni4 -13.08(8)
Ni1 Ni2 Ni6 Ni4 20.91(5)
C2 Ni2 Ni6 Ni3 -149.9(5)
C1 Ni2 Ni6 Ni3 57.6(4)
C7 Ni2 Ni6 Ni3 -43.2(3)
Au3 Ni2 Ni6 Ni3 110.90(7)
Ni5 Ni2 Ni6 Ni3 117.27(6)
Au2 Ni2 Ni6 Ni3 32.59(6)
Ni1 Ni2 Ni6 Ni3 66.57(5)
C8 Ni3 Ni6 C3 56.3(7)
C1 Ni3 Ni6 C3 -153.3(6)
C7 Ni3 Ni6 C3 -49.4(6)
Ni2 Ni3 Ni6 C3 -92.4(5)
Ni4 Ni3 Ni6 C3 144.1(5)
Au1 Ni3 Ni6 C3 155.1(5)
Au2 Ni3 Ni6 C3 -123.5(5)
Ni1 Ni3 Ni6 C3 -160.2(5)
C8 Ni3 Ni6 C1 -150.4(6)
C7 Ni3 Ni6 C1 104.0(5)
Ni2 Ni3 Ni6 C1 60.9(4)
Ni4 Ni3 Ni6 C1 -62.5(4)
Au1 Ni3 Ni6 C1 -51.5(4)
Au2 Ni3 Ni6 C1 29.8(4)
Ni1 Ni3 Ni6 C1 -6.9(4)
C8 Ni3 Ni6 C9 -52.2(6)
C1 Ni3 Ni6 C9 98.2(6)
C7 Ni3 Ni6 C9 -157.9(5)
Ni2 Ni3 Ni6 C9 159.1(4)
Ni4 Ni3 Ni6 C9 35.6(4)
Au1 Ni3 Ni6 C9 46.6(4)
Au2 Ni3 Ni6 C9 128.0(4)
Ni1 Ni3 Ni6 C9 91.2(4)
C8 Ni3 Ni6 C4 -170.1(7)
C1 Ni3 Ni6 C4 -19.7(7)
C7 Ni3 Ni6 C4 84.3(6)
Ni2 Ni3 Ni6 C4 41.2(5)
Ni4 Ni3 Ni6 C4 -82.2(5)
Au1 Ni3 Ni6 C4 -71.3(5)
Au2 Ni3 Ni6 C4 10.1(5)
Ni1 Ni3 Ni6 C4 -26.6(5)
C8 Ni3 Ni6 Ni5 -159.1(5)
C1 Ni3 Ni6 Ni5 -8.7(4)
C7 Ni3 Ni6 Ni5 95.2(3)
Ni2 Ni3 Ni6 Ni5 52.17(6)
Ni4 Ni3 Ni6 Ni5 -71.28(6)
Au1 Ni3 Ni6 Ni5 -60.28(7)
Au2 Ni3 Ni6 Ni5 21.09(7)
Ni1 Ni3 Ni6 Ni5 -15.66(5)
C8 Ni3 Ni6 Ni4 -87.8(5)
C1 Ni3 Ni6 Ni4 62.5(4)
C7 Ni3 Ni6 Ni4 166.5(3)
Ni2 Ni3 Ni6 Ni4 123.45(6)
Au1 Ni3 Ni6 Ni4 11.00(6)
Au2 Ni3 Ni6 Ni4 92.37(6)
Ni1 Ni3 Ni6 Ni4 55.63(5)
C8 Ni3 Ni6 Ni2 148.7(5)
C1 Ni3 Ni6 Ni2 -60.9(4)
C7 Ni3 Ni6 Ni2 43.1(3)
Ni4 Ni3 Ni6 Ni2 -123.45(6)
Au1 Ni3 Ni6 Ni2 -112.45(6)
Au2 Ni3 Ni6 Ni2 -31.08(5)
Ni1 Ni3 Ni6 Ni2 -67.83(5)
C6 Ni1 Au1 P1 -1.1(4)
C1 Ni1 Au1 P1 176.5(3)
Ni5 Ni1 Au1 P1 150.71(13)
Au2 Ni1 Au1 P1 -91.06(12)
Au3 Ni1 Au1 P1 -90.70(15)
Au4 Ni1 Au1 P1 86.17(13)
Ni4 Ni1 Au1 P1 136.65(12)
Ni3 Ni1 Au1 P1 -157.45(12)
Ni2 Ni1 Au1 P1 -145.73(12)
C6 Ni1 Au1 Ni3 156.4(4)
C1 Ni1 Au1 Ni3 -26.1(3)
Ni5 Ni1 Au1 Ni3 -51.83(8)
Au2 Ni1 Au1 Ni3 66.39(4)
Au3 Ni1 Au1 Ni3 66.75(9)
Au4 Ni1 Au1 Ni3 -116.37(5)
Ni4 Ni1 Au1 Ni3 -65.90(5)
Ni2 Ni1 Au1 Ni3 11.72(4)
C6 Ni1 Au1 Ni4 -137.7(4)
C1 Ni1 Au1 Ni4 39.8(3)
Ni5 Ni1 Au1 Ni4 14.07(7)
Au2 Ni1 Au1 Ni4 132.29(5)
Au3 Ni1 Au1 Ni4 132.65(10)
Au4 Ni1 Au1 Ni4 -50.48(4)
Ni3 Ni1 Au1 Ni4 65.90(5)
Ni2 Ni1 Au1 Ni4 77.62(5)
C6 Ni1 Au1 Au2 90.0(4)
C1 Ni1 Au1 Au2 -92.5(3)
Ni5 Ni1 Au1 Au2 -118.23(8)
Au3 Ni1 Au1 Au2 0.35(7)
Au4 Ni1 Au1 Au2 177.23(5)
Ni4 Ni1 Au1 Au2 -132.29(5)
Ni3 Ni1 Au1 Au2 -66.39(4)
Ni2 Ni1 Au1 Au2 -54.67(4)
C8 Ni3 Au1 P1 -31.0(4)
C1 Ni3 Au1 P1 175.6(3)
C7 Ni3 Au1 P1 69.9(6)
Ni2 Ni3 Au1 P1 134.92(15)
Ni4 Ni3 Au1 P1 -142.87(15)
Au2 Ni3 Au1 P1 91.89(15)
Ni6 Ni3 Au1 P1 -152.72(15)
Ni1 Ni3 Au1 P1 150.78(15)
C8 Ni3 Au1 Ni1 178.3(4)
C1 Ni3 Au1 Ni1 24.8(3)
C7 Ni3 Au1 Ni1 -80.8(6)
Ni2 Ni3 Au1 Ni1 -15.86(6)
Ni4 Ni3 Au1 Ni1 66.35(5)
Au2 Ni3 Au1 Ni1 -58.89(3)
Ni6 Ni3 Au1 Ni1 56.49(6)
C8 Ni3 Au1 Ni4 111.9(4)
C1 Ni3 Au1 Ni4 -41.5(3)
C7 Ni3 Au1 Ni4 -147.2(6)
Ni2 Ni3 Au1 Ni4 -82.21(7)
Au2 Ni3 Au1 Ni4 -125.24(4)
Ni6 Ni3 Au1 Ni4 -9.85(5)
Ni1 Ni3 Au1 Ni4 -66.35(5)
C8 Ni3 Au1 Au2 -122.9(4)
C1 Ni3 Au1 Au2 83.7(3)
C7 Ni3 Au1 Au2 -21.9(6)
Ni2 Ni3 Au1 Au2 43.03(5)
Ni4 Ni3 Au1 Au2 125.24(4)
Ni6 Ni3 Au1 Au2 115.39(6)
Ni1 Ni3 Au1 Au2 58.89(3)
C10 Ni4 Au1 P1 0.7(5)
C1 Ni4 Au1 P1 -169.4(3)
C9 Ni4 Au1 P1 89.6(7)
Ni6 Ni4 Au1 P1 161.53(13)
Ni1 Ni4 Au1 P1 -131.51(13)
Ni3 Ni4 Au1 P1 148.85(13)
Au4 Ni4 Au1 P1 -84.25(13)
Ni5 Ni4 Au1 P1 -140.64(12)
C10 Ni4 Au1 Ni1 132.2(5)
C1 Ni4 Au1 Ni1 -37.9(3)
C9 Ni4 Au1 Ni1 -138.9(7)
Ni6 Ni4 Au1 Ni1 -66.96(7)
Ni3 Ni4 Au1 Ni1 -79.63(5)
Au4 Ni4 Au1 Ni1 47.27(4)
Ni5 Ni4 Au1 Ni1 -9.12(5)
C10 Ni4 Au1 Ni3 -148.2(5)
C1 Ni4 Au1 Ni3 41.7(3)
C9 Ni4 Au1 Ni3 -59.3(7)
Ni6 Ni4 Au1 Ni3 12.68(6)
Ni1 Ni4 Au1 Ni3 79.63(5)
Au4 Ni4 Au1 Ni3 126.90(5)
Ni5 Ni4 Au1 Ni3 70.51(5)
C10 Ni4 Au1 Au2 168.1(5)
C1 Ni4 Au1 Au2 -2.1(3)
C9 Ni4 Au1 Au2 -103.1(7)
Ni6 Ni4 Au1 Au2 -31.11(7)
Ni1 Ni4 Au1 Au2 35.84(4)
Ni3 Ni4 Au1 Au2 -43.79(4)
Au4 Ni4 Au1 Au2 83.11(3)
Ni5 Ni4 Au1 Au2 26.72(5)
C6 Ni1 Au2 P2 10.6(4)
C1 Ni1 Au2 P2 -169.7(4)
Ni5 Ni1 Au2 P2 -127.1(2)
Au3 Ni1 Au2 P2 -79.5(2)
Au1 Ni1 Au2 P2 100.3(2)
Au4 Ni1 Au2 P2 52.5(9)
Ni4 Ni1 Au2 P2 149.6(2)
Ni3 Ni1 Au2 P2 161.7(2)
Ni2 Ni1 Au2 P2 -142.4(2)
C6 Ni1 Au2 Ni2 153.0(4)
C1 Ni1 Au2 Ni2 -27.3(3)
Ni5 Ni1 Au2 Ni2 15.31(6)
Au3 Ni1 Au2 Ni2 62.90(4)
Au1 Ni1 Au2 Ni2 -117.31(4)
Au4 Ni1 Au2 Ni2 -165.1(8)
Ni4 Ni1 Au2 Ni2 -67.96(6)
Ni3 Ni1 Au2 Ni2 -55.93(4)
C6 Ni1 Au2 Ni3 -151.1(4)
C1 Ni1 Au2 Ni3 28.6(3)
Ni5 Ni1 Au2 Ni3 71.24(6)
Au3 Ni1 Au2 Ni3 118.82(4)
Au1 Ni1 Au2 Ni3 -61.39(3)
Au4 Ni1 Au2 Ni3 -109.1(8)
Ni4 Ni1 Au2 Ni3 -12.04(5)
Ni2 Ni1 Au2 Ni3 55.93(4)
C6 Ni1 Au2 Au3 90.1(4)
C1 Ni1 Au2 Au3 -90.2(3)
Ni5 Ni1 Au2 Au3 -47.58(5)
Au1 Ni1 Au2 Au3 179.79(4)
Au4 Ni1 Au2 Au3 132.0(8)
Ni4 Ni1 Au2 Au3 -130.86(6)
Ni3 Ni1 Au2 Au3 -118.82(4)
Ni2 Ni1 Au2 Au3 -62.90(4)
C6 Ni1 Au2 Au1 -89.7(4)
C1 Ni1 Au2 Au1 90.0(3)
Ni5 Ni1 Au2 Au1 132.63(7)
Au3 Ni1 Au2 Au1 -179.79(4)
Au4 Ni1 Au2 Au1 -47.7(8)
Ni4 Ni1 Au2 Au1 49.35(5)
Ni3 Ni1 Au2 Au1 61.39(3)
Ni2 Ni1 Au2 Au1 117.31(4)
C2 Ni2 Au2 P2 29.5(5)
C1 Ni2 Au2 P2 -170.1(3)
C7 Ni2 Au2 P2 -65.7(4)
Ni3 Ni2 Au2 P2 -119.89(10)
Au3 Ni2 Au2 P2 99.48(10)
Ni5 Ni2 Au2 P2 151.02(10)
Ni6 Ni2 Au2 P2 -152.91(10)
Ni1 Ni2 Au2 P2 163.76(10)
C2 Ni2 Au2 Ni1 -134.3(5)
C1 Ni2 Au2 Ni1 26.2(3)
C7 Ni2 Au2 Ni1 130.5(3)
Ni3 Ni2 Au2 Ni1 76.35(5)
Au3 Ni2 Au2 Ni1 -64.27(4)
Ni5 Ni2 Au2 Ni1 -12.74(5)
Ni6 Ni2 Au2 Ni1 43.34(6)
C2 Ni2 Au2 Ni3 149.4(5)
C1 Ni2 Au2 Ni3 -50.2(3)
C7 Ni2 Au2 Ni3 54.2(3)
Au3 Ni2 Au2 Ni3 -140.63(5)
Ni5 Ni2 Au2 Ni3 -89.09(6)
Ni6 Ni2 Au2 Ni3 -33.01(6)
Ni1 Ni2 Au2 Ni3 -76.35(5)
C2 Ni2 Au2 Au3 -70.0(5)
C1 Ni2 Au2 Au3 90.4(3)
C7 Ni2 Au2 Au3 -165.2(3)
Ni3 Ni2 Au2 Au3 140.63(5)
Ni5 Ni2 Au2 Au3 51.54(4)
Ni6 Ni2 Au2 Au3 107.61(7)
Ni1 Ni2 Au2 Au3 64.27(4)
C2 Ni2 Au2 Au1 -179.4(5)
C1 Ni2 Au2 Au1 -19.0(3)
C7 Ni2 Au2 Au1 85.3(3)
Ni3 Ni2 Au2 Au1 31.18(4)
Au3 Ni2 Au2 Au1 -109.45(3)
Ni5 Ni2 Au2 Au1 -57.91(5)
Ni6 Ni2 Au2 Au1 -1.84(6)
Ni1 Ni2 Au2 Au1 -45.17(3)
C8 Ni3 Au2 P2 -37.9(5)
C1 Ni3 Au2 P2 161.5(3)
C7 Ni3 Au2 P2 57.1(4)
Ni2 Ni3 Au2 P2 111.39(11)
Ni4 Ni3 Au2 P2 -159.95(11)
Au1 Ni3 Au2 P2 -109.25(11)
Ni6 Ni3 Au2 P2 141.93(11)
Ni1 Ni3 Au2 P2 -171.09(11)
C8 Ni3 Au2 Ni1 133.2(5)
C1 Ni3 Au2 Ni1 -27.4(3)
C7 Ni3 Au2 Ni1 -131.8(4)
Ni2 Ni3 Au2 Ni1 -77.52(5)
Ni4 Ni3 Au2 Ni1 11.14(5)
Au1 Ni3 Au2 Ni1 61.84(3)
Ni6 Ni3 Au2 Ni1 -46.98(6)
C8 Ni3 Au2 Ni2 -149.3(5)
C1 Ni3 Au2 Ni2 50.1(3)
C7 Ni3 Au2 Ni2 -54.3(4)
Ni4 Ni3 Au2 Ni2 88.66(6)
Au1 Ni3 Au2 Ni2 139.36(5)
Ni6 Ni3 Au2 Ni2 30.54(5)
Ni1 Ni3 Au2 Ni2 77.52(5)
C8 Ni3 Au2 Au3 179.6(5)
C1 Ni3 Au2 Au3 19.0(3)
C7 Ni3 Au2 Au3 -85.5(4)
Ni2 Ni3 Au2 Au3 -31.18(4)
Ni4 Ni3 Au2 Au3 57.49(5)
Au1 Ni3 Au2 Au3 108.18(3)
Ni6 Ni3 Au2 Au3 -0.64(6)
Ni1 Ni3 Au2 Au3 46.34(3)
C8 Ni3 Au2 Au1 71.4(5)
C1 Ni3 Au2 Au1 -89.2(3)
C7 Ni3 Au2 Au1 166.3(4)
Ni2 Ni3 Au2 Au1 -139.36(5)
Ni4 Ni3 Au2 Au1 -50.70(4)
Ni6 Ni3 Au2 Au1 -108.82(6)
Ni1 Ni3 Au2 Au1 -61.84(3)
P1 Au1 Au2 P2 -22.09(12)
Ni1 Au1 Au2 P2 -154.30(10)
Ni3 Au1 Au2 P2 122.34(10)
Ni4 Au1 Au2 P2 166.45(9)
P1 Au1 Au2 Ni1 132.21(9)
Ni3 Au1 Au2 Ni1 -83.36(5)
Ni4 Au1 Au2 Ni1 -39.24(4)
P1 Au1 Au2 Ni2 -174.39(9)
Ni1 Au1 Au2 Ni2 53.40(4)
Ni3 Au1 Au2 Ni2 -29.95(4)
Ni4 Au1 Au2 Ni2 14.16(4)
P1 Au1 Au2 Ni3 -144.43(9)
Ni1 Au1 Au2 Ni3 83.36(5)
Ni4 Au1 Au2 Ni3 44.11(4)
P1 Au1 Au2 Au3 132.03(8)
Ni1 Au1 Au2 Au3 -0.18(3)
Ni3 Au1 Au2 Au3 -83.54(3)
Ni4 Au1 Au2 Au3 -39.43(3)
C6 Ni1 Au3 P3 18.8(4)
C1 Ni1 Au3 P3 -159.1(3)
Ni5 Ni1 Au3 P3 -114.94(18)
Au2 Ni1 Au3 P3 108.64(18)
Au1 Ni1 Au3 P3 108.27(19)
Au4 Ni1 Au3 P3 -68.44(19)
Ni4 Ni1 Au3 P3 -140.10(18)
Ni3 Ni1 Au3 P3 161.98(18)
Ni2 Ni1 Au3 P3 177.23(18)
C6 Ni1 Au3 Ni2 -158.5(4)
C1 Ni1 Au3 Ni2 23.7(3)
Ni5 Ni1 Au3 Ni2 67.83(5)
Au2 Ni1 Au3 Ni2 -68.59(4)
Au1 Ni1 Au3 Ni2 -68.96(9)
Au4 Ni1 Au3 Ni2 114.33(5)
Ni4 Ni1 Au3 Ni2 42.67(7)
Ni3 Ni1 Au3 Ni2 -15.25(4)
C6 Ni1 Au3 Ni5 133.7(4)
C1 Ni1 Au3 Ni5 -44.1(3)
Au2 Ni1 Au3 Ni5 -136.42(5)
Au1 Ni1 Au3 Ni5 -136.79(10)
Au4 Ni1 Au3 Ni5 46.51(4)
Ni4 Ni1 Au3 Ni5 -25.16(7)
Ni3 Ni1 Au3 Ni5 -83.08(5)
Ni2 Ni1 Au3 Ni5 -67.83(5)
C6 Ni1 Au3 Au2 -89.9(4)
C1 Ni1 Au3 Au2 92.3(3)
Ni5 Ni1 Au3 Au2 136.42(5)
Au1 Ni1 Au3 Au2 -0.36(7)
Au4 Ni1 Au3 Au2 -177.07(6)
Ni4 Ni1 Au3 Au2 111.26(8)
Ni3 Ni1 Au3 Au2 53.34(4)
Ni2 Ni1 Au3 Au2 68.59(4)
C2 Ni2 Au3 P3 4.7(4)
C1 Ni2 Au3 P3 159.3(3)
C7 Ni2 Au3 P3 -95.3(5)
Ni3 Ni2 Au3 P3 -157.80(12)
Ni5 Ni2 Au3 P3 119.74(12)
Ni6 Ni2 Au3 P3 125.42(13)
Au2 Ni2 Au3 P3 -117.00(12)
Ni1 Ni2 Au3 P3 -178.11(12)
C2 Ni2 Au3 Ni1 -177.1(4)
C1 Ni2 Au3 Ni1 -22.6(3)
C7 Ni2 Au3 Ni1 82.8(5)
Ni3 Ni2 Au3 Ni1 20.31(6)
Ni5 Ni2 Au3 Ni1 -62.14(4)
Ni6 Ni2 Au3 Ni1 -56.47(6)
Au2 Ni2 Au3 Ni1 61.11(3)
C2 Ni2 Au3 Ni5 -115.0(4)
C1 Ni2 Au3 Ni5 39.5(3)
C7 Ni2 Au3 Ni5 145.0(5)
Ni3 Ni2 Au3 Ni5 82.45(7)
Ni6 Ni2 Au3 Ni5 5.67(5)
Au2 Ni2 Au3 Ni5 123.25(4)
Ni1 Ni2 Au3 Ni5 62.14(4)
C2 Ni2 Au3 Au2 121.7(4)
C1 Ni2 Au3 Au2 -83.7(3)
C7 Ni2 Au3 Au2 21.7(5)
Ni3 Ni2 Au3 Au2 -40.80(5)
Ni5 Ni2 Au3 Au2 -123.25(4)
Ni6 Ni2 Au3 Au2 -117.58(6)
Ni1 Ni2 Au3 Au2 -61.11(3)
C5 Ni5 Au3 P3 23.4(5)
C4 Ni5 Au3 P3 -71.0(6)
C1 Ni5 Au3 P3 -170.7(3)
Ni6 Ni5 Au3 P3 -137.68(11)
Ni1 Ni5 Au3 P3 147.56(11)
Au4 Ni5 Au3 P3 105.95(11)
Ni2 Ni5 Au3 P3 -131.11(11)
Ni4 Ni5 Au3 P3 164.11(11)
C5 Ni5 Au3 Ni1 -124.2(4)
C4 Ni5 Au3 Ni1 141.4(6)
C1 Ni5 Au3 Ni1 41.8(3)
Ni6 Ni5 Au3 Ni1 74.76(7)
Au4 Ni5 Au3 Ni1 -41.61(4)
Ni2 Ni5 Au3 Ni1 81.33(5)
Ni4 Ni5 Au3 Ni1 16.56(5)
C5 Ni5 Au3 Ni2 154.5(4)
C4 Ni5 Au3 Ni2 60.1(6)
C1 Ni5 Au3 Ni2 -39.6(3)
Ni6 Ni5 Au3 Ni2 -6.57(6)
Ni1 Ni5 Au3 Ni2 -81.33(5)
Au4 Ni5 Au3 Ni2 -122.94(5)
Ni4 Ni5 Au3 Ni2 -64.78(5)
C5 Ni5 Au3 Au2 -158.6(4)
C4 Ni5 Au3 Au2 106.9(6)
C1 Ni5 Au3 Au2 7.3(3)
Ni6 Ni5 Au3 Au2 40.31(6)
Ni1 Ni5 Au3 Au2 -34.46(4)
Au4 Ni5 Au3 Au2 -76.07(4)
Ni2 Ni5 Au3 Au2 46.88(4)
Ni4 Ni5 Au3 Au2 -17.90(5)
P2 Au2 Au3 P3 9.97(13)
Ni1 Au2 Au3 P3 -147.10(10)
Ni2 Au2 Au3 P3 131.49(10)
Ni3 Au2 Au3 P3 160.68(10)
Au1 Au2 Au3 P3 -146.92(10)
P2 Au2 Au3 Ni1 157.07(9)
Ni2 Au2 Au3 Ni1 -81.41(5)
Ni3 Au2 Au3 Ni1 -52.22(4)
Au1 Au2 Au3 Ni1 0.18(3)
P2 Au2 Au3 Ni2 -121.52(9)
Ni1 Au2 Au3 Ni2 81.41(5)
Ni3 Au2 Au3 Ni2 29.20(4)
Au1 Au2 Au3 Ni2 81.59(4)
P2 Au2 Au3 Ni5 -168.08(8)
Ni1 Au2 Au3 Ni5 34.85(4)
Ni2 Au2 Au3 Ni5 -46.56(4)
Ni3 Au2 Au3 Ni5 -17.37(4)
Au1 Au2 Au3 Ni5 35.03(3)
C6 Ni1 Au4 P4 22.4(4)
C1 Ni1 Au4 P4 -157.4(4)
Ni5 Ni1 Au4 P4 160.0(2)
Au2 Ni1 Au4 P4 -19.6(9)
Au3 Ni1 Au4 P4 111.4(2)
Au1 Ni1 Au4 P4 -66.7(2)
Ni4 Ni1 Au4 P4 -118.7(2)
Ni3 Ni1 Au4 P4 -126.9(2)
Ni2 Ni1 Au4 P4 175.9(2)
C6 Ni1 Au4 Ni4 141.1(4)
C1 Ni1 Au4 Ni4 -38.7(3)
Ni5 Ni1 Au4 Ni4 -81.31(5)
Au2 Ni1 Au4 Ni4 99.0(8)
Au3 Ni1 Au4 Ni4 -129.95(6)
Au1 Ni1 Au4 Ni4 51.94(4)
Ni3 Ni1 Au4 Ni4 -8.23(5)
Ni2 Ni1 Au4 Ni4 -65.46(6)
C6 Ni1 Au4 Ni5 -137.6(4)
C1 Ni1 Au4 Ni5 42.6(3)
Au2 Ni1 Au4 Ni5 -180(100)
Au3 Ni1 Au4 Ni5 -48.63(5)
Au1 Ni1 Au4 Ni5 133.25(6)
Ni4 Ni1 Au4 Ni5 81.31(5)
Ni3 Ni1 Au4 Ni5 73.08(6)
Ni2 Ni1 Au4 Ni5 15.85(5)
C10 Ni4 Au4 P4 31.9(4)
C1 Ni4 Au4 P4 -166.5(3)
C9 Ni4 Au4 P4 -66.3(4)
Ni6 Ni4 Au4 P4 -120.04(10)
Ni1 Ni4 Au4 P4 156.79(10)
Ni3 Ni4 Au4 P4 166.29(10)
Au1 Ni4 Au4 P4 110.32(10)
Ni5 Ni4 Au4 P4 -139.17(10)
C10 Ni4 Au4 Ni1 -124.9(4)
C1 Ni4 Au4 Ni1 36.7(3)
C9 Ni4 Au4 Ni1 136.9(4)
Ni6 Ni4 Au4 Ni1 83.17(6)
Ni3 Ni4 Au4 Ni1 9.50(6)
Au1 Ni4 Au4 Ni1 -46.46(4)
Ni5 Ni4 Au4 Ni1 64.05(4)
C10 Ni4 Au4 Ni5 171.0(4)
C1 Ni4 Au4 Ni5 -27.3(3)
C9 Ni4 Au4 Ni5 72.9(4)
Ni6 Ni4 Au4 Ni5 19.13(5)
Ni1 Ni4 Au4 Ni5 -64.05(4)
Ni3 Ni4 Au4 Ni5 -54.54(6)
Au1 Ni4 Au4 Ni5 -110.51(5)
C5 Ni5 Au4 P4 -46.6(4)
C4 Ni5 Au4 P4 49.4(4)
C1 Ni5 Au4 P4 151.2(3)
Ni6 Ni5 Au4 P4 104.98(14)
Ni1 Ni5 Au4 P4 -168.78(13)
Ni2 Ni5 Au4 P4 174.00(13)
Au3 Ni5 Au4 P4 -128.43(13)
Ni4 Ni5 Au4 P4 124.12(13)
C5 Ni5 Au4 Ni1 122.1(4)
C4 Ni5 Au4 Ni1 -141.8(4)
C1 Ni5 Au4 Ni1 -40.0(3)
Ni6 Ni5 Au4 Ni1 -86.24(6)
Ni2 Ni5 Au4 Ni1 -17.22(6)
Au3 Ni5 Au4 Ni1 40.35(4)
Ni4 Ni5 Au4 Ni1 -67.10(5)
C5 Ni5 Au4 Ni4 -170.8(4)
C4 Ni5 Au4 Ni4 -74.7(4)
C1 Ni5 Au4 Ni4 27.1(3)
Ni6 Ni5 Au4 Ni4 -19.14(5)
Ni1 Ni5 Au4 Ni4 67.10(5)
Ni2 Ni5 Au4 Ni4 49.88(6)
Au3 Ni5 Au4 Ni4 107.45(5)
C6 Ni1 C1 Ni2 -148(11)
Ni5 Ni1 C1 Ni2 -90.3(4)
Au2 Ni1 C1 Ni2 38.8(4)
Au3 Ni1 C1 Ni2 -31.7(3)
Au1 Ni1 C1 Ni2 114.3(3)
Au4 Ni1 C1 Ni2 -143.6(3)
Ni4 Ni1 C1 Ni2 166.9(6)
Ni3 Ni1 C1 Ni2 79.4(4)
C6 Ni1 C1 Ni3 132(11)
Ni5 Ni1 C1 Ni3 -169.7(6)
Au2 Ni1 C1 Ni3 -40.6(4)
Au3 Ni1 C1 Ni3 -111.1(3)
Au1 Ni1 C1 Ni3 34.9(4)
Au4 Ni1 C1 Ni3 137.0(4)
Ni4 Ni1 C1 Ni3 87.5(4)
Ni2 Ni1 C1 Ni3 -79.4(4)
C6 Ni1 C1 Ni4 45(11)
Ni5 Ni1 C1 Ni4 102.8(4)
Au2 Ni1 C1 Ni4 -128.0(3)
Au3 Ni1 C1 Ni4 161.4(3)
Au1 Ni1 C1 Ni4 -52.6(3)
Au4 Ni1 C1 Ni4 49.5(3)
Ni3 Ni1 C1 Ni4 -87.5(4)
Ni2 Ni1 C1 Ni4 -166.9(6)
C6 Ni1 C1 Ni5 -58(11)
Au2 Ni1 C1 Ni5 129.1(3)
Au3 Ni1 C1 Ni5 58.6(3)
Au1 Ni1 C1 Ni5 -155.4(3)
Au4 Ni1 C1 Ni5 -53.3(3)
Ni4 Ni1 C1 Ni5 -102.8(4)
Ni3 Ni1 C1 Ni5 169.7(6)
Ni2 Ni1 C1 Ni5 90.3(4)
C6 Ni1 C1 Ni6 -15(12)
Ni5 Ni1 C1 Ni6 43.4(14)
Au2 Ni1 C1 Ni6 172.6(16)
Au3 Ni1 C1 Ni6 102.0(16)
Au1 Ni1 C1 Ni6 -112.0(16)
Au4 Ni1 C1 Ni6 -9.9(16)
Ni4 Ni1 C1 Ni6 -59.4(15)
Ni3 Ni1 C1 Ni6 -146.9(19)
Ni2 Ni1 C1 Ni6 133.7(19)
C2 Ni2 C1 Ni1 102.8(11)
C7 Ni2 C1 Ni1 -108.0(5)
Ni3 Ni2 C1 Ni1 -98.6(4)
Au3 Ni2 C1 Ni1 31.1(3)
Ni5 Ni2 C1 Ni1 85.7(4)
Ni6 Ni2 C1 Ni1 165.5(6)
Au2 Ni2 C1 Ni1 -35.1(3)
C2 Ni2 C1 Ni3 -158.6(10)
C7 Ni2 C1 Ni3 -9.4(4)
Au3 Ni2 C1 Ni3 129.6(2)
Ni5 Ni2 C1 Ni3 -175.7(5)
Ni6 Ni2 C1 Ni3 -95.9(4)
Au2 Ni2 C1 Ni3 63.5(2)
Ni1 Ni2 C1 Ni3 98.6(4)
C2 Ni2 C1 Ni4 -127.5(18)
C7 Ni2 C1 Ni4 21.8(18)
Ni3 Ni2 C1 Ni4 31.1(16)
Au3 Ni2 C1 Ni4 160.8(17)
Ni5 Ni2 C1 Ni4 -144.6(19)
Ni6 Ni2 C1 Ni4 -64.8(16)
Au2 Ni2 C1 Ni4 94.6(17)
Ni1 Ni2 C1 Ni4 130(2)
C2 Ni2 C1 Ni5 17.2(12)
C7 Ni2 C1 Ni5 166.4(4)
Ni3 Ni2 C1 Ni5 175.7(5)
Au3 Ni2 C1 Ni5 -54.6(3)
Ni6 Ni2 C1 Ni5 79.8(4)
Au2 Ni2 C1 Ni5 -120.8(3)
Ni1 Ni2 C1 Ni5 -85.7(4)
C2 Ni2 C1 Ni6 -62.7(12)
C7 Ni2 C1 Ni6 86.6(4)
Ni3 Ni2 C1 Ni6 95.9(4)
Au3 Ni2 C1 Ni6 -134.4(3)
Ni5 Ni2 C1 Ni6 -79.8(4)
Au2 Ni2 C1 Ni6 159.4(3)
Ni1 Ni2 C1 Ni6 -165.5(6)
C8 Ni3 C1 Ni1 -105.0(10)
C7 Ni3 C1 Ni1 109.1(5)
Ni2 Ni3 C1 Ni1 99.7(4)
Ni4 Ni3 C1 Ni1 -89.1(4)
Au1 Ni3 C1 Ni1 -34.0(4)
Au2 Ni3 C1 Ni1 36.5(3)
Ni6 Ni3 C1 Ni1 -169.0(7)
C8 Ni3 C1 Ni2 155.3(9)
C7 Ni3 C1 Ni2 9.4(4)
Ni4 Ni3 C1 Ni2 171.2(5)
Au1 Ni3 C1 Ni2 -133.7(2)
Au2 Ni3 C1 Ni2 -63.2(2)
Ni6 Ni3 C1 Ni2 91.3(4)
Ni1 Ni3 C1 Ni2 -99.7(4)
C8 Ni3 C1 Ni4 -15.9(11)
C7 Ni3 C1 Ni4 -161.8(4)
Ni2 Ni3 C1 Ni4 -171.2(5)
Au1 Ni3 C1 Ni4 55.1(2)
Au2 Ni3 C1 Ni4 125.6(3)
Ni6 Ni3 C1 Ni4 -79.9(4)
Ni1 Ni3 C1 Ni4 89.1(4)
C8 Ni3 C1 Ni5 134(2)
C7 Ni3 C1 Ni5 -12(3)
Ni2 Ni3 C1 Ni5 -21(2)
Ni4 Ni3 C1 Ni5 150(3)
Au1 Ni3 C1 Ni5 -155(3)
Au2 Ni3 C1 Ni5 -84(2)
Ni6 Ni3 C1 Ni5 70(2)
Ni1 Ni3 C1 Ni5 -121(3)
C8 Ni3 C1 Ni6 64.0(11)
C7 Ni3 C1 Ni6 -81.9(5)
Ni2 Ni3 C1 Ni6 -91.3(4)
Ni4 Ni3 C1 Ni6 79.9(4)
Au1 Ni3 C1 Ni6 135.0(3)
Au2 Ni3 C1 Ni6 -154.5(4)
Ni1 Ni3 C1 Ni6 169.0(7)
C10 Ni4 C1 Ni1 19.0(16)
C9 Ni4 C1 Ni1 -161.5(5)
Ni6 Ni4 C1 Ni1 -162.4(5)
Ni3 Ni4 C1 Ni1 100.7(4)
Au4 Ni4 C1 Ni1 -47.6(3)
Au1 Ni4 C1 Ni1 48.5(3)
Ni5 Ni4 C1 Ni1 -85.3(4)
C10 Ni4 C1 Ni2 -112(2)
C9 Ni4 C1 Ni2 67.4(18)
Ni6 Ni4 C1 Ni2 66.5(17)
Ni1 Ni4 C1 Ni2 -131.1(19)
Ni3 Ni4 C1 Ni2 -30.4(15)
Au4 Ni4 C1 Ni2 -178.7(18)
Au1 Ni4 C1 Ni2 -82.6(17)
Ni5 Ni4 C1 Ni2 144(2)
C10 Ni4 C1 Ni3 -81.7(15)
C9 Ni4 C1 Ni3 97.8(5)
Ni6 Ni4 C1 Ni3 96.9(4)
Ni1 Ni4 C1 Ni3 -100.7(4)
Au4 Ni4 C1 Ni3 -148.4(3)
Au1 Ni4 C1 Ni3 -52.2(2)
Ni5 Ni4 C1 Ni3 174.0(6)
C10 Ni4 C1 Ni5 104.3(15)
C9 Ni4 C1 Ni5 -76.2(5)
Ni6 Ni4 C1 Ni5 -77.1(4)
Ni1 Ni4 C1 Ni5 85.3(4)
Ni3 Ni4 C1 Ni5 -174.0(6)
Au4 Ni4 C1 Ni5 37.7(3)
Au1 Ni4 C1 Ni5 133.8(3)
C10 Ni4 C1 Ni6 -178.6(14)
C9 Ni4 C1 Ni6 0.9(5)
Ni1 Ni4 C1 Ni6 162.4(5)
Ni3 Ni4 C1 Ni6 -96.9(4)
Au4 Ni4 C1 Ni6 114.8(2)
Au1 Ni4 C1 Ni6 -149.1(3)
Ni5 Ni4 C1 Ni6 77.1(4)
C5 Ni5 C1 Ni1 -8.7(15)
C4 Ni5 C1 Ni1 167.7(4)
Ni6 Ni5 C1 Ni1 166.0(5)
Au4 Ni5 C1 Ni1 51.0(3)
Ni2 Ni5 C1 Ni1 -101.6(4)
Au3 Ni5 C1 Ni1 -51.7(3)
Ni4 Ni5 C1 Ni1 88.5(4)
C5 Ni5 C1 Ni2 92.9(14)
C4 Ni5 C1 Ni2 -90.8(5)
Ni6 Ni5 C1 Ni2 -92.4(4)
Ni1 Ni5 C1 Ni2 101.6(4)
Au4 Ni5 C1 Ni2 152.5(3)
Au3 Ni5 C1 Ni2 49.8(2)
Ni4 Ni5 C1 Ni2 -169.9(6)
C5 Ni5 C1 Ni3 113(3)
C4 Ni5 C1 Ni3 -70(3)
Ni6 Ni5 C1 Ni3 -72(2)
Ni1 Ni5 C1 Ni3 122(3)
Au4 Ni5 C1 Ni3 173(3)
Ni2 Ni5 C1 Ni3 20(2)
Au3 Ni5 C1 Ni3 70(2)
Ni4 Ni5 C1 Ni3 -149(3)
C5 Ni5 C1 Ni4 -97.2(13)
C4 Ni5 C1 Ni4 79.2(5)
Ni6 Ni5 C1 Ni4 77.5(4)
Ni1 Ni5 C1 Ni4 -88.5(4)
Au4 Ni5 C1 Ni4 -37.5(3)
Ni2 Ni5 C1 Ni4 169.9(6)
Au3 Ni5 C1 Ni4 -140.3(4)
C5 Ni5 C1 Ni6 -174.7(12)
C4 Ni5 C1 Ni6 1.7(5)
Ni1 Ni5 C1 Ni6 -166.0(5)
Au4 Ni5 C1 Ni6 -115.0(3)
Ni2 Ni5 C1 Ni6 92.4(4)
Au3 Ni5 C1 Ni6 142.2(3)
Ni4 Ni5 C1 Ni6 -77.5(4)
C3 Ni6 C1 Ni1 -168.4(15)
C9 Ni6 C1 Ni1 60.0(17)
C4 Ni6 C1 Ni1 -45.7(17)
Ni5 Ni6 C1 Ni1 -44.1(15)
Ni4 Ni6 C1 Ni1 60.8(15)
Ni2 Ni6 C1 Ni1 -134.9(18)
Ni3 Ni6 C1 Ni1 147.3(19)
C3 Ni6 C1 Ni2 -33.5(10)
C9 Ni6 C1 Ni2 -165.2(5)
C4 Ni6 C1 Ni2 89.2(4)
Ni5 Ni6 C1 Ni2 90.7(4)
Ni4 Ni6 C1 Ni2 -164.3(5)
Ni3 Ni6 C1 Ni2 -77.8(4)
C3 Ni6 C1 Ni3 44.3(10)
C9 Ni6 C1 Ni3 -87.3(5)
C4 Ni6 C1 Ni3 167.0(4)
Ni5 Ni6 C1 Ni3 168.6(6)
Ni4 Ni6 C1 Ni3 -86.5(4)
Ni2 Ni6 C1 Ni3 77.8(4)
C3 Ni6 C1 Ni4 130.8(8)
C9 Ni6 C1 Ni4 -0.9(5)
C4 Ni6 C1 Ni4 -106.5(4)
Ni5 Ni6 C1 Ni4 -105.0(4)
Ni2 Ni6 C1 Ni4 164.3(5)
Ni3 Ni6 C1 Ni4 86.5(4)
C3 Ni6 C1 Ni5 -124.2(8)
C9 Ni6 C1 Ni5 104.1(4)
C4 Ni6 C1 Ni5 -1.6(4)
Ni4 Ni6 C1 Ni5 105.0(4)
Ni2 Ni6 C1 Ni5 -90.7(4)
Ni3 Ni6 C1 Ni5 -168.6(6)
C1 Ni2 C2 O2 -51(38)
C7 Ni2 C2 O2 160(38)
Ni3 Ni2 C2 O2 167(37)
Au3 Ni2 C2 O2 22(38)
Ni5 Ni2 C2 O2 -38(38)
Ni6 Ni2 C2 O2 -96(38)
Au2 Ni2 C2 O2 81(38)
Ni1 Ni2 C2 O2 18(38)
C1 Ni6 C3 O3 60(28)
C9 Ni6 C3 O3 -170(28)
C4 Ni6 C3 O3 -62(28)
Ni5 Ni6 C3 O3 -25(28)
Ni4 Ni6 C3 O3 150(27)
Ni2 Ni6 C3 O3 37(28)
Ni3 Ni6 C3 O3 89(28)
C5 Ni5 C4 O4 -7.2(18)
C1 Ni5 C4 O4 174.1(17)
Ni6 Ni5 C4 O4 176(2)
Ni1 Ni5 C4 O4 -170.0(13)
Au4 Ni5 C4 O4 -94.8(17)
Ni2 Ni5 C4 O4 129.1(17)
Au3 Ni5 C4 O4 81.9(18)
Ni4 Ni5 C4 O4 -148.2(17)
C5 Ni5 C4 Ni6 177.1(5)
C1 Ni5 C4 Ni6 -1.6(5)
Ni1 Ni5 C4 Ni6 14.4(8)
Au4 Ni5 C4 Ni6 89.5(3)
Ni2 Ni5 C4 Ni6 -46.6(3)
Au3 Ni5 C4 Ni6 -93.8(5)
Ni4 Ni5 C4 Ni6 36.1(3)
C3 Ni6 C4 O4 -26.5(16)
C1 Ni6 C4 O4 -174.7(14)
C9 Ni6 C4 O4 83.5(15)
Ni5 Ni6 C4 O4 -176.3(17)
Ni4 Ni6 C4 O4 135.1(14)
Ni2 Ni6 C4 O4 -131.0(14)
Ni3 Ni6 C4 O4 -161.6(12)
C3 Ni6 C4 Ni5 149.8(5)
C1 Ni6 C4 Ni5 1.6(5)
C9 Ni6 C4 Ni5 -100.2(5)
Ni4 Ni6 C4 Ni5 -48.6(4)
Ni2 Ni6 C4 Ni5 45.3(3)
Ni3 Ni6 C4 Ni5 14.7(7)
C4 Ni5 C5 O5 -16(100)
C1 Ni5 C5 O5 161(100)
Ni6 Ni5 C5 O5 -11(100)
Ni1 Ni5 C5 O5 154(100)
Au4 Ni5 C5 O5 101(100)
Ni2 Ni5 C5 O5 -127(100)
Au3 Ni5 C5 O5 -157(100)
Ni4 Ni5 C5 O5 89(100)
C1 Ni1 C6 O6 -52(40)
Ni5 Ni1 C6 O6 -108(34)
Au2 Ni1 C6 O6 121(34)
Au3 Ni1 C6 O6 -169(34)
Au1 Ni1 C6 O6 45(34)
Au4 Ni1 C6 O6 -57(34)
Ni4 Ni1 C6 O6 -9(34)
Ni3 Ni1 C6 O6 78(34)
Ni2 Ni1 C6 O6 161(34)
C8 Ni3 C7 O7 2.1(15)
C1 Ni3 C7 O7 166.6(14)
Ni2 Ni3 C7 O7 175.9(16)
Ni4 Ni3 C7 O7 143.7(12)
Au1 Ni3 C7 O7 -92.8(14)
Au2 Ni3 C7 O7 -114.2(14)
Ni6 Ni3 C7 O7 124.9(14)
Ni1 Ni3 C7 O7 -154.3(13)
C8 Ni3 C7 Ni2 -173.7(5)
C1 Ni3 C7 Ni2 -9.3(4)
Ni4 Ni3 C7 Ni2 -32.2(6)
Au1 Ni3 C7 Ni2 91.3(5)
Au2 Ni3 C7 Ni2 69.9(2)
Ni6 Ni3 C7 Ni2 -51.0(3)
Ni1 Ni3 C7 Ni2 29.8(4)
C2 Ni2 C7 O7 -0.1(15)
C1 Ni2 C7 O7 -166.5(14)
Ni3 Ni2 C7 O7 -175.8(16)
Au3 Ni2 C7 O7 93.4(14)
Ni5 Ni2 C7 O7 -149.9(11)
Ni6 Ni2 C7 O7 -122.3(14)
Au2 Ni2 C7 O7 113.9(14)
Ni1 Ni2 C7 O7 154.7(13)
C2 Ni2 C7 Ni3 175.8(4)
C1 Ni2 C7 Ni3 9.3(4)
Au3 Ni2 C7 Ni3 -90.8(4)
Ni5 Ni2 C7 Ni3 26.0(7)
Ni6 Ni2 C7 Ni3 53.5(3)
Au2 Ni2 C7 Ni3 -70.2(2)
Ni1 Ni2 C7 Ni3 -29.5(3)
C1 Ni3 C8 O8 -90(16)
C7 Ni3 C8 O8 56(16)
Ni2 Ni3 C8 O8 46(17)
Ni4 Ni3 C8 O8 -102(16)
Au1 Ni3 C8 O8 -161(16)
Au2 Ni3 C8 O8 135(16)
Ni6 Ni3 C8 O8 -45(16)
Ni1 Ni3 C8 O8 -159(16)
C10 Ni4 C9 O9 -0.7(19)
C1 Ni4 C9 O9 179.5(18)
Ni6 Ni4 C9 O9 -180(2)
Ni1 Ni4 C9 O9 158.8(14)
Ni3 Ni4 C9 O9 -133.3(18)
Au4 Ni4 C9 O9 89.1(18)
Au1 Ni4 C9 O9 -84(2)
Ni5 Ni4 C9 O9 142.0(18)
C10 Ni4 C9 Ni6 178.9(5)
C1 Ni4 C9 Ni6 -0.9(5)
Ni1 Ni4 C9 Ni6 -21.5(8)
Ni3 Ni4 C9 Ni6 46.3(4)
Au4 Ni4 C9 Ni6 -91.3(4)
Au1 Ni4 C9 Ni6 95.5(7)
Ni5 Ni4 C9 Ni6 -38.4(3)
C3 Ni6 C9 O9 28.9(19)
C1 Ni6 C9 O9 -179.5(17)
C4 Ni6 C9 O9 -78.1(18)
Ni5 Ni6 C9 O9 -128.5(16)
Ni4 Ni6 C9 O9 180(2)
Ni2 Ni6 C9 O9 164.4(13)
Ni3 Ni6 C9 O9 138.8(17)
C3 Ni6 C9 Ni4 -150.7(5)
C1 Ni6 C9 Ni4 0.9(5)
C4 Ni6 C9 Ni4 102.2(5)
Ni5 Ni6 C9 Ni4 51.9(4)
Ni2 Ni6 C9 Ni4 -15.2(8)
Ni3 Ni6 C9 Ni4 -40.9(4)
C1 Ni4 C10 O10 -135(29)
C9 Ni4 C10 O10 45(30)
Ni6 Ni4 C10 O10 47(30)
Ni1 Ni4 C10 O10 -121(30)
Ni3 Ni4 C10 O10 160(29)
Au4 Ni4 C10 O10 -69(30)
Au1 Ni4 C10 O10 -165(30)
Ni5 Ni4 C10 O10 -57(30)
Ni1 Au1 P1 C113 145.7(5)
Ni3 Au1 P1 C113 8.9(5)
Ni4 Au1 P1 C113 -112.2(5)
Au2 Au1 P1 C113 82.1(5)
Ni1 Au1 P1 C107 26.7(5)
Ni3 Au1 P1 C107 -110.1(5)
Ni4 Au1 P1 C107 128.8(5)
Au2 Au1 P1 C107 -36.9(5)
Ni1 Au1 P1 C101 -90.3(5)
Ni3 Au1 P1 C101 132.9(4)
Ni4 Au1 P1 C101 11.9(5)
Au2 Au1 P1 C101 -153.8(4)
Ni1 Au2 P2 C131 -92.3(5)
Ni2 Au2 P2 C131 134.3(4)
Ni3 Au2 P2 C131 64.1(4)
Au3 Au2 P2 C131 -159.6(4)
Au1 Au2 P2 C131 -7.9(4)
Ni1 Au2 P2 C125 148.4(5)
Ni2 Au2 P2 C125 15.0(5)
Ni3 Au2 P2 C125 -55.2(5)
Au3 Au2 P2 C125 81.1(5)
Au1 Au2 P2 C125 -127.2(5)
Ni1 Au2 P2 C119 28.7(5)
Ni2 Au2 P2 C119 -104.7(4)
Ni3 Au2 P2 C119 -175.0(4)
Au3 Au2 P2 C119 -38.6(5)
Au1 Au2 P2 C119 113.1(4)
Ni1 Au3 P3 C143 -142.5(4)
Ni2 Au3 P3 C143 33.5(5)
Ni5 Au3 P3 C143 123.0(4)
Au2 Au3 P3 C143 -54.4(5)
Ni1 Au3 P3 C149 97.2(5)
Ni2 Au3 P3 C149 -86.8(5)
Ni5 Au3 P3 C149 2.7(5)
Au2 Au3 P3 C149 -174.7(4)
Ni1 Au3 P3 C137 -20.1(6)
Ni2 Au3 P3 C137 155.9(5)
Ni5 Au3 P3 C137 -114.6(5)
Au2 Au3 P3 C137 68.0(5)
Ni1 Au4 P4 C167 -8.6(5)
Ni4 Au4 P4 C167 -113.9(4)
Ni5 Au4 P4 C167 143.7(4)
Ni1 Au4 P4 C161 108.3(5)
Ni4 Au4 P4 C161 3.0(5)
Ni5 Au4 P4 C161 -99.4(5)
Ni1 Au4 P4 C155 -131.6(5)
Ni4 Au4 P4 C155 123.1(5)
Ni5 Au4 P4 C155 20.7(5)
C113 P1 C101 C106 -20.7(12)
C107 P1 C101 C106 88.4(12)
Au1 P1 C101 C106 -149.8(9)
C113 P1 C101 C102 164.3(11)
C107 P1 C101 C102 -86.5(11)
Au1 P1 C101 C102 35.3(12)
C106 C101 C102 C103 -2(2)
P1 C101 C102 C103 172.7(10)
C101 C102 C103 C104 2(2)
C102 C103 C104 C105 0(2)
C103 C104 C105 C106 -1(2)
C102 C101 C106 C105 2(2)
P1 C101 C106 C105 -173.0(10)
C104 C105 C106 C101 0(2)
C113 P1 C107 C108 -69.7(13)
C101 P1 C107 C108 -179.2(12)
Au1 P1 C107 C108 55.4(14)
C113 P1 C107 C112 119.1(13)
C101 P1 C107 C112 9.5(15)
Au1 P1 C107 C112 -115.8(12)
C112 C107 C108 C109 -7(2)
P1 C107 C108 C109 -179.0(12)
C107 C108 C109 C110 4(3)
C108 C109 C110 C111 2(2)
C109 C110 C111 C112 -5(2)
C108 C107 C112 C111 4(2)
P1 C107 C112 C111 175.8(12)
C110 C111 C112 C107 2(2)
C107 P1 C113 C118 -31.6(13)
C101 P1 C113 C118 75.9(12)
Au1 P1 C113 C118 -154.2(10)
C107 P1 C113 C114 150.5(10)
C101 P1 C113 C114 -102.1(10)
Au1 P1 C113 C114 27.8(11)
C118 C113 C114 C115 0.4(19)
P1 C113 C114 C115 178.5(10)
C113 C114 C115 C116 -4(2)
C114 C115 C116 C117 6(2)
C115 C116 C117 C118 -4(2)
C114 C113 C118 C117 1.4(19)
P1 C113 C118 C117 -176.6(10)
C116 C117 C118 C113 0(2)
C131 P2 C119 C120 95.4(11)
C125 P2 C119 C120 -156.0(10)
Au2 P2 C119 C120 -30.4(11)
C131 P2 C119 C124 -84.0(12)
C125 P2 C119 C124 24.6(12)
Au2 P2 C119 C124 150.2(9)
C124 C119 C120 C121 1(2)
P2 C119 C120 C121 -178.0(10)
C119 C120 C121 C122 -1(2)
C120 C121 C122 C123 1(2)
C121 C122 C123 C124 -2(2)
C120 C119 C124 C123 -1.9(19)
P2 C119 C124 C123 177.5(9)
C122 C123 C124 C119 2(2)
C131 P2 C125 C130 23.1(13)
C119 P2 C125 C130 -86.9(13)
Au2 P2 C125 C130 148.4(11)
C131 P2 C125 C126 -154.4(11)
C119 P2 C125 C126 95.5(12)
Au2 P2 C125 C126 -29.1(13)
C130 C125 C126 C127 4(2)
P2 C125 C126 C127 -178.6(11)
C125 C126 C127 C128 -2(2)
C126 C127 C128 C129 -1(2)
C127 C128 C129 C130 3(2)
C128 C129 C130 C125 -1(2)
C126 C125 C130 C129 -2(2)
P2 C125 C130 C129 -179.7(11)
C125 P2 C131 C136 -97.6(11)
C119 P2 C131 C136 11.6(12)
Au2 P2 C131 C136 136.9(9)
C125 P2 C131 C132 82.5(10)
C119 P2 C131 C132 -168.3(9)
Au2 P2 C131 C132 -43.0(10)
C136 C131 C132 C133 -0.2(18)
P2 C131 C132 C133 179.7(9)
C131 C132 C133 C134 -2.8(19)
C132 C133 C134 C135 5(2)
C133 C134 C135 C136 -4(2)
C132 C131 C136 C135 1.3(18)
P2 C131 C136 C135 -178.5(9)
C134 C135 C136 C131 0(2)
C143 P3 C137 C142 -24.7(15)
C149 P3 C137 C142 86.7(14)
Au3 P3 C137 C142 -153.6(12)
C143 P3 C137 C138 155.1(12)
C149 P3 C137 C138 -93.5(13)
Au3 P3 C137 C138 26.2(14)
C142 C137 C138 C139 -4(2)
P3 C137 C138 C139 176.7(11)
C137 C138 C139 C140 5(2)
C138 C139 C140 C141 -6(3)
C139 C140 C141 C142 5(3)
C138 C137 C142 C141 2(2)
P3 C137 C142 C141 -178.1(11)
C140 C141 C142 C137 -3(2)
C149 P3 C143 C144 -20.2(12)
C137 P3 C143 C144 89.5(12)
Au3 P3 C143 C144 -141.6(9)
C149 P3 C143 C148 166.2(10)
C137 P3 C143 C148 -84.1(11)
Au3 P3 C143 C148 44.8(11)
C148 C143 C144 C145 1.6(19)
P3 C143 C144 C145 -172.2(10)
C143 C144 C145 C146 0(2)
C144 C145 C146 C147 -3(2)
C145 C146 C147 C148 4(2)
C146 C147 C148 C143 -3(2)
C144 C143 C148 C147 0.0(19)
P3 C143 C148 C147 174.0(10)
C143 P3 C149 C154 120.8(11)
C137 P3 C149 C154 11.6(13)
Au3 P3 C149 C154 -113.1(11)
C143 P3 C149 C150 -64.4(11)
C137 P3 C149 C150 -173.6(10)
Au3 P3 C149 C150 61.7(11)
C154 C149 C150 C151 0.1(19)
P3 C149 C150 C151 -175.1(10)
C149 C150 C151 C152 0(2)
C150 C151 C152 C153 0(2)
C151 C152 C153 C154 0(2)
C150 C149 C154 C153 0.1(19)
P3 C149 C154 C153 175.0(10)
C152 C153 C154 C149 0(2)
C167 P4 C155 C156 98.4(12)
C161 P4 C155 C156 -10.1(12)
Au4 P4 C155 C156 -134.9(10)
C167 P4 C155 C160 -85.7(11)
C161 P4 C155 C160 165.8(10)
Au4 P4 C155 C160 41.0(12)
C160 C155 C156 C157 1(2)
P4 C155 C156 C157 176.4(10)
C155 C156 C157 C158 0(2)
C156 C157 C158 C159 -2(2)
C157 C158 C159 C160 3(2)
C156 C155 C160 C159 0.8(19)
P4 C155 C160 C159 -175.3(9)
C158 C159 C160 C155 -3(2)
C167 P4 C161 C166 -19.9(14)
C155 P4 C161 C166 90.1(13)
Au4 P4 C161 C166 -142.2(11)
C167 P4 C161 C162 162.1(10)
C155 P4 C161 C162 -88.0(11)
Au4 P4 C161 C162 39.7(11)
C166 C161 C162 C163 0(2)
P4 C161 C162 C163 178.3(10)
C161 C162 C163 C164 1(2)
C162 C163 C164 C165 -2(2)
C163 C164 C165 C166 1(2)
C162 C161 C166 C165 -1(2)
P4 C161 C166 C165 -178.9(10)
C164 C165 C166 C161 0(2)
C161 P4 C167 C172 77.6(11)
C155 P4 C167 C172 -30.9(12)
Au4 P4 C167 C172 -160.3(9)
C161 P4 C167 C168 -94.8(10)
C155 P4 C167 C168 156.7(10)
Au4 P4 C167 C168 27.3(11)
C172 C167 C168 C169 -1.3(18)
P4 C167 C168 C169 171.6(9)
C167 C168 C169 C170 -1(2)
C168 C169 C170 C171 3(2)
C169 C170 C171 C172 -3(2)
C168 C167 C172 C171 1.2(18)
P4 C167 C172 C171 -171.3(10)
C170 C171 C172 C167 1.1(19)
C204 O200 C201 C202 6(3)
O200 C201 C202 C203 4(3)
C201 C202 C203 C204 -11(3)
C201 O200 C204 C203 -13(3)
C202 C203 C204 O200 15(3)
C301 C302 C303 C304 143(4)
C302 C303 C304 C305 129(4)
C303 C304 C305 C306 160(4)
